data_4336670
loop_
_publ_author_name
'Zhiliang You'
'Stefanie Dehnen'

_publ_contact_author
;
Dehnen, Stefanie

Fachbereich Chemie der Philipps-Universitaet
Hans-Meerwein-Str.
D-35043 Marburg, Germany
;
_publ_contact_author_email dehnen@chemie.uni-marburg.de
_publ_contact_author_fax +6421-2825653
_publ_contact_author_phone +6421-2825751
_publ_section_title
;
 Directed Formation of a Ferrocenyl-Decorated Organotin Sulfide Complex
 and Its Controlled Degradation
;
_journal_name_full 'Inorganic Chemistry'
_journal_page_first 12332
_journal_page_last 12334
_journal_paper_doi 10.1021/ic4022992
_journal_volume 52
_journal_year 2013
_chemical_formula_moiety 'C72 H92 Fe4 N8 S10 Sn6, 5(C H2 Cl2)'
_chemical_formula_sum 'C77 H102 Cl10 Fe4 N8 S10 Sn6'
_chemical_formula_weight 2750.31
_chemical_name_systematic
; 
 ? 
;
_space_group_IT_number 2
_symmetry_cell_setting triclinic
_symmetry_space_group_name_Hall '-P 1'
_symmetry_space_group_name_H-M 'P -1'
_atom_sites_solution_hydrogens geom
_atom_sites_solution_primary direct
_atom_sites_solution_secondary difmap
_audit_creation_method SHELXL-97
_cell_angle_alpha 91.95(3)
_cell_angle_beta 99.80(3)
_cell_angle_gamma 96.02(3)
_cell_formula_units_Z 2
_cell_length_a 10.925(2)
_cell_length_b 21.491(4)
_cell_length_c 21.736(4)
_cell_measurement_temperature 103(2)
_cell_volume 4994.2(17)
_computing_cell_refinement 'Stoe X-Area'
_computing_data_collection 'Stoe X-Area'
_computing_data_reduction 'Stoe X-Area'
_computing_structure_refinement 'SHELXL-97 (Sheldrick, 1997)'
_computing_structure_solution 'SHELXS-97 (Sheldrick, 1990)'
_diffrn_ambient_temperature 103(2)
_diffrn_measured_fraction_theta_full 0.997
_diffrn_measured_fraction_theta_max 0.997
_diffrn_measurement_device_type IPDS2T
_diffrn_measurement_method /w
_diffrn_radiation_monochromator graphite
_diffrn_radiation_source 'fine-focus sealed tube'
_diffrn_radiation_type MoK\a
_diffrn_radiation_wavelength 0.71073
_diffrn_reflns_av_R_equivalents 0.0527
_diffrn_reflns_av_sigmaI/netI 0.0936
_diffrn_reflns_limit_h_max 12
_diffrn_reflns_limit_h_min -12
_diffrn_reflns_limit_k_max 25
_diffrn_reflns_limit_k_min -25
_diffrn_reflns_limit_l_max 25
_diffrn_reflns_limit_l_min -25
_diffrn_reflns_number 40505
_diffrn_reflns_theta_full 25.00
_diffrn_reflns_theta_max 25.00
_diffrn_reflns_theta_min 1.31
_exptl_absorpt_coefficient_mu 2.556
_exptl_absorpt_correction_T_max 0.8680
_exptl_absorpt_correction_T_min 0.4752
_exptl_absorpt_correction_type psi-scan
_exptl_absorpt_process_details 'XPREP in SHELXTL (Bruker, 1997)'
_exptl_crystal_colour Orange
_exptl_crystal_density_diffrn 1.829
_exptl_crystal_description Plate
_exptl_crystal_F_000 2708
_exptl_crystal_size_max 0.34
_exptl_crystal_size_mid 0.08
_exptl_crystal_size_min 0.06
_refine_diff_density_max 3.272
_refine_diff_density_min -0.993
_refine_diff_density_rms 0.125
_refine_ls_extinction_method none
_refine_ls_goodness_of_fit_ref 0.953
_refine_ls_hydrogen_treatment constr
_refine_ls_matrix_type full
_refine_ls_number_parameters 1052
_refine_ls_number_reflns 17515
_refine_ls_number_restraints 0
_refine_ls_restrained_S_all 0.953
_refine_ls_R_factor_all 0.0746
_refine_ls_R_factor_gt 0.0362
_refine_ls_shift/su_max 0.015
_refine_ls_shift/su_mean 0.000
_refine_ls_structure_factor_coef Fsqd
_refine_ls_weighting_details 'calc w=1/[\s^2^(Fo^2^)+(0.0100P)^2^+0.0000P] where P=(Fo^2^+2Fc^2^)/3'
_refine_ls_weighting_scheme calc
_refine_ls_wR_factor_gt 0.0554
_refine_ls_wR_factor_ref 0.0586
_reflns_number_gt 10968
_reflns_number_total 17515
_reflns_threshold_expression >2sigma(I)
_cod_data_source_file ic4022992_si_003.cif
_cod_data_source_block 1a
_cod_original_cell_volume 4993.9(17)
_cod_database_code 4336670

loop_
_symmetry_equiv_pos_as_xyz
'x, y, z'
'-x, -y, -z'

loop_
_atom_site_label
_atom_site_type_symbol
_atom_site_fract_x
_atom_site_fract_y
_atom_site_fract_z
_atom_site_U_iso_or_equiv
_atom_site_adp_type
_atom_site_occupancy
_atom_site_symmetry_multiplicity
_atom_site_calc_flag
_atom_site_refinement_flags
C1 C -0.0169(6) 0.2141(3) 0.1085(3) 0.0188(14) Uani 1 1 d .
C1D C 0.1188(9) 0.0656(4) 0.5524(4) 0.068(3) Uani 1 1 d .
H1D1 H 0.0492 0.0397 0.5663 0.081 Uiso 1 1 calc R
H1D2 H 0.1898 0.0403 0.5540 0.081 Uiso 1 1 calc R
C2 C -0.0889(5) 0.1610(3) 0.1367(3) 0.0219(14) Uani 1 1 d .
H2A H -0.1770 0.1681 0.1321 0.033 Uiso 1 1 calc R
H2B H -0.0537 0.1595 0.1811 0.033 Uiso 1 1 calc R
H2C H -0.0821 0.1211 0.1149 0.033 Uiso 1 1 calc R
C2D C 0.3851(7) 0.5365(3) 0.3514(3) 0.0330(17) Uani 1 1 d .
H2D1 H 0.4400 0.5358 0.3196 0.040 Uiso 1 1 calc R
H2D2 H 0.3552 0.5784 0.3524 0.040 Uiso 1 1 calc R
C3 C -0.0693(6) 0.2180(3) 0.0402(3) 0.0309(16) Uani 1 1 d .
H3A H -0.1583 0.2236 0.0353 0.046 Uiso 1 1 calc R
H3B H -0.0593 0.1793 0.0174 0.046 Uiso 1 1 calc R
H3C H -0.0244 0.2537 0.0236 0.046 Uiso 1 1 calc R
C3D C 0.5163(6) 0.7107(3) 0.2737(3) 0.0302(16) Uani 1 1 d .
H3D1 H 0.5220 0.6727 0.2478 0.036 Uiso 1 1 calc R
H3D2 H 0.4335 0.7251 0.2594 0.036 Uiso 1 1 calc R
C4 C -0.0210(5) 0.2762(3) 0.1434(3) 0.0198(14) Uani 1 1 d .
H4A H 0.0002 0.3105 0.1164 0.024 Uiso 1 1 calc R
H4B H -0.1079 0.2788 0.1499 0.024 Uiso 1 1 calc R
C4D C 0.8814(7) 0.9223(3) 0.1588(4) 0.044(2) Uani 1 1 d .
H4D1 H 0.8010 0.9326 0.1353 0.053 Uiso 1 1 calc R
H4D2 H 0.9175 0.8941 0.1315 0.053 Uiso 1 1 calc R
C5 C 0.0644(5) 0.2877(2) 0.2059(3) 0.0157(13) Uani 1 1 d .
C5D C 0.1643(8) 0.6627(3) 0.4996(3) 0.0406(19) Uani 1 1 d .
H5D1 H 0.2038 0.6542 0.5425 0.049 Uiso 1 1 calc R
H5D2 H 0.0726 0.6541 0.4967 0.049 Uiso 1 1 calc R
C6 C 0.0421(6) 0.3414(3) 0.2472(3) 0.0267(16) Uani 1 1 d .
H6A H -0.0190 0.3267 0.2732 0.040 Uiso 1 1 calc R
H6B H 0.0100 0.3745 0.2212 0.040 Uiso 1 1 calc R
H6C H 0.1209 0.3580 0.2741 0.040 Uiso 1 1 calc R
C7 C 0.2345(6) 0.2330(3) 0.3211(3) 0.0185(14) Uani 1 1 d .
C8 C 0.1423(6) 0.1752(3) 0.3196(3) 0.0251(15) Uani 1 1 d .
H8A H 0.0675 0.1866 0.3345 0.038 Uiso 1 1 calc R
H8B H 0.1806 0.1444 0.3467 0.038 Uiso 1 1 calc R
H8C H 0.1191 0.1571 0.2767 0.038 Uiso 1 1 calc R
C9 C 0.3251(6) 0.2515(3) 0.3778(3) 0.0226(14) Uani 1 1 d .
C10 C 0.3932(6) 0.3124(3) 0.3938(3) 0.0279(16) Uani 1 1 d .
H10 H 0.3909 0.3472 0.3680 0.033 Uiso 1 1 calc R
C11 C 0.4640(6) 0.3116(3) 0.4543(3) 0.0332(17) Uani 1 1 d .
H11 H 0.5192 0.3456 0.4758 0.040 Uiso 1 1 calc R
C12 C 0.4398(6) 0.2529(3) 0.4775(3) 0.0341(17) Uani 1 1 d .
H12 H 0.4739 0.2403 0.5177 0.041 Uiso 1 1 calc R
C13 C 0.3558(6) 0.2153(3) 0.4311(3) 0.0286(16) Uani 1 1 d .
H13 H 0.3247 0.1728 0.4346 0.034 Uiso 1 1 calc R
C14 C 0.1899(6) 0.2896(3) 0.5313(3) 0.0294(16) Uani 1 1 d .
H14 H 0.2116 0.2677 0.5681 0.035 Uiso 1 1 calc R
C15 C 0.1067(6) 0.2659(3) 0.4765(3) 0.0321(17) Uani 1 1 d .
H15 H 0.0628 0.2249 0.4701 0.039 Uiso 1 1 calc R
C16 C 0.0997(6) 0.3132(3) 0.4331(3) 0.0294(16) Uani 1 1 d .
H16 H 0.0503 0.3103 0.3924 0.035 Uiso 1 1 calc R
C17 C 0.1802(6) 0.3659(3) 0.4616(3) 0.0284(16) Uani 1 1 d .
H17 H 0.1947 0.4048 0.4432 0.034 Uiso 1 1 calc R
C18 C 0.2347(7) 0.3513(3) 0.5213(3) 0.0303(16) Uani 1 1 d .
H18 H 0.2925 0.3786 0.5503 0.036 Uiso 1 1 calc R
C19 C 0.2816(6) -0.0243(2) 0.0487(3) 0.0212(15) Uani 1 1 d .
C20 C 0.2598(6) -0.0210(3) -0.0214(3) 0.0270(15) Uani 1 1 d .
H20A H 0.2448 -0.0635 -0.0409 0.040 Uiso 1 1 calc R
H20B H 0.3335 0.0014 -0.0341 0.040 Uiso 1 1 calc R
H20C H 0.1868 0.0013 -0.0348 0.040 Uiso 1 1 calc R
C21 C 0.1650(6) -0.0527(3) 0.0700(3) 0.0297(16) Uani 1 1 d .
H21A H 0.0970 -0.0270 0.0572 0.045 Uiso 1 1 calc R
H21B H 0.1807 -0.0543 0.1156 0.045 Uiso 1 1 calc R
H21C H 0.1415 -0.0952 0.0510 0.045 Uiso 1 1 calc R
C22 C 0.3920(6) -0.0608(2) 0.0721(3) 0.0232(15) Uani 1 1 d .
H22A H 0.3621 -0.1061 0.0667 0.028 Uiso 1 1 calc R
H22B H 0.4554 -0.0526 0.0449 0.028 Uiso 1 1 calc R
C23 C 0.4549(6) -0.0469(2) 0.1383(3) 0.0189(14) Uani 1 1 d .
C24 C 0.5269(6) -0.0947(3) 0.1720(3) 0.0255(15) Uani 1 1 d .
H24A H 0.5834 -0.0744 0.2087 0.038 Uiso 1 1 calc R
H24B H 0.5757 -0.1137 0.1440 0.038 Uiso 1 1 calc R
H24C H 0.4687 -0.1272 0.1853 0.038 Uiso 1 1 calc R
C25 C 0.6007(6) 0.0497(2) 0.2408(3) 0.0218(15) Uani 1 1 d .
C26 C 0.7020(6) 0.0497(3) 0.2021(3) 0.0229(15) Uani 1 1 d .
H26A H 0.7589 0.0191 0.2175 0.034 Uiso 1 1 calc R
H26B H 0.7486 0.0916 0.2052 0.034 Uiso 1 1 calc R
H26C H 0.6646 0.0385 0.1584 0.034 Uiso 1 1 calc R
C27 C 0.6356(6) 0.0772(3) 0.3052(3) 0.0204(14) Uani 1 1 d .
C28 C 0.7577(6) 0.0917(3) 0.3400(3) 0.0274(16) Uani 1 1 d .
H28 H 0.8330 0.0826 0.3271 0.033 Uiso 1 1 calc R
C29 C 0.7478(7) 0.1221(3) 0.3971(3) 0.0316(17) Uani 1 1 d .
H29 H 0.8153 0.1364 0.4299 0.038 Uiso 1 1 calc R
C30 C 0.6193(7) 0.1278(3) 0.3972(3) 0.0307(17) Uani 1 1 d .
H30 H 0.5860 0.1474 0.4296 0.037 Uiso 1 1 calc R
C31 C 0.5506(6) 0.0996(3) 0.3414(3) 0.0243(15) Uani 1 1 d .
H31 H 0.4622 0.0959 0.3295 0.029 Uiso 1 1 calc R
C32 C 0.5772(7) 0.2369(3) 0.2798(3) 0.0314(17) Uani 1 1 d .
H32 H 0.4888 0.2343 0.2687 0.038 Uiso 1 1 calc R
C33 C 0.6589(6) 0.2159(3) 0.2419(3) 0.0258(15) Uani 1 1 d .
H33 H 0.6348 0.1971 0.2009 0.031 Uiso 1 1 calc R
C34 C 0.7793(6) 0.2274(3) 0.2744(3) 0.0267(16) Uani 1 1 d .
H34 H 0.8525 0.2177 0.2597 0.032 Uiso 1 1 calc R
C35 C 0.7750(6) 0.2565(3) 0.3345(3) 0.0278(16) Uani 1 1 d .
H35 H 0.8445 0.2694 0.3666 0.033 Uiso 1 1 calc R
C36 C 0.6487(6) 0.2623(3) 0.3367(3) 0.0295(16) Uani 1 1 d .
H36 H 0.6173 0.2802 0.3706 0.035 Uiso 1 1 calc R
C37 C 1.0410(6) 0.3003(3) -0.1370(3) 0.0184(14) Uani 1 1 d .
C38 C 1.0547(6) 0.2374(3) -0.1088(3) 0.0267(15) Uani 1 1 d .
H38A H 1.1415 0.2283 -0.1055 0.040 Uiso 1 1 calc R
H38B H 0.9995 0.2047 -0.1356 0.040 Uiso 1 1 calc R
H38C H 1.0318 0.2385 -0.0672 0.040 Uiso 1 1 calc R
C39 C 1.1244(6) 0.3529(3) -0.0964(3) 0.0304(16) Uani 1 1 d .
H39A H 1.0999 0.3554 -0.0551 0.046 Uiso 1 1 calc R
H39B H 1.1151 0.3928 -0.1162 0.046 Uiso 1 1 calc R
H39C H 1.2118 0.3444 -0.0917 0.046 Uiso 1 1 calc R
C40 C 1.0702(6) 0.2982(3) -0.2031(3) 0.0196(14) Uani 1 1 d .
H40A H 1.0855 0.3418 -0.2158 0.024 Uiso 1 1 calc R
H40B H 1.1486 0.2787 -0.2025 0.024 Uiso 1 1 calc R
C41 C 0.9710(6) 0.2634(2) -0.2514(3) 0.0181(13) Uani 1 1 d .
C42 C 1.0011(6) 0.2424(3) -0.3136(3) 0.0251(15) Uani 1 1 d .
H42A H 0.9981 0.1966 -0.3163 0.038 Uiso 1 1 calc R
H42B H 1.0849 0.2612 -0.3174 0.038 Uiso 1 1 calc R
H42C H 0.9397 0.2557 -0.3474 0.038 Uiso 1 1 calc R
C43 C 0.7293(5) 0.1672(2) -0.2803(3) 0.0170(13) Uani 1 1 d .
C44 C 0.7898(6) 0.1283(2) -0.2312(3) 0.0218(14) Uani 1 1 d .
H44A H 0.8737 0.1220 -0.2387 0.033 Uiso 1 1 calc R
H44B H 0.7396 0.0875 -0.2325 0.033 Uiso 1 1 calc R
H44C H 0.7960 0.1496 -0.1900 0.033 Uiso 1 1 calc R
C45 C 0.6255(6) 0.1387(2) -0.3293(3) 0.0187(14) Uani 1 1 d .
C46 C 0.5911(6) 0.1607(3) -0.3892(3) 0.0261(16) Uani 1 1 d .
H46 H 0.6270 0.1977 -0.4049 0.031 Uiso 1 1 calc R
C47 C 0.4921(6) 0.1171(3) -0.4218(3) 0.0267(15) Uani 1 1 d .
H47 H 0.4499 0.1198 -0.4635 0.032 Uiso 1 1 calc R
C48 C 0.4680(6) 0.0696(3) -0.3816(3) 0.0247(15) Uani 1 1 d .
H48 H 0.4062 0.0345 -0.3917 0.030 Uiso 1 1 calc R
C49 C 0.5482(6) 0.0814(3) -0.3250(3) 0.0253(15) Uani 1 1 d .
H49 H 0.5515 0.0563 -0.2898 0.030 Uiso 1 1 calc R
C50 C 0.6687(7) -0.0141(3) -0.4287(3) 0.0319(17) Uani 1 1 d .
H50 H 0.6061 -0.0489 -0.4369 0.038 Uiso 1 1 calc R
C51 C 0.6942(6) 0.0309(3) -0.4717(3) 0.0310(17) Uani 1 1 d .
H51 H 0.6525 0.0318 -0.5137 0.037 Uiso 1 1 calc R
C52 C 0.7947(7) 0.0750(3) -0.4404(3) 0.0355(18) Uani 1 1 d .
H52 H 0.8313 0.1109 -0.4578 0.043 Uiso 1 1 calc R
C53 C 0.8299(6) 0.0556(3) -0.3784(3) 0.0291(16) Uani 1 1 d .
H53 H 0.8950 0.0759 -0.3474 0.035 Uiso 1 1 calc R
C55 C 0.7516(6) 0.0011(3) -0.3711(3) 0.0316(17) Uani 1 1 d .
H55 H 0.7538 -0.0215 -0.3342 0.038 Uiso 1 1 calc R
C56 C 0.7575(6) 0.5373(2) -0.0952(3) 0.0193(14) Uani 1 1 d .
C57 C 0.8962(6) 0.5425(3) -0.0670(3) 0.0295(16) Uani 1 1 d .
H57A H 0.9437 0.5308 -0.0992 0.044 Uiso 1 1 calc R
H57B H 0.9089 0.5143 -0.0325 0.044 Uiso 1 1 calc R
H57C H 0.9250 0.5857 -0.0512 0.044 Uiso 1 1 calc R
C58 C 0.6834(6) 0.5590(3) -0.0463(3) 0.0293(16) Uani 1 1 d .
H58A H 0.7123 0.6029 -0.0330 0.044 Uiso 1 1 calc R
H58B H 0.6962 0.5330 -0.0101 0.044 Uiso 1 1 calc R
H58C H 0.5943 0.5550 -0.0645 0.044 Uiso 1 1 calc R
C59 C 0.7346(6) 0.5724(2) -0.1533(3) 0.0196(14) Uani 1 1 d .
H59A H 0.8010 0.5655 -0.1779 0.024 Uiso 1 1 calc R
H59B H 0.7435 0.6177 -0.1412 0.024 Uiso 1 1 calc R
C60 C 0.6086(6) 0.5558(2) -0.1958(3) 0.0173(13) Uani 1 1 d .
C61 C 0.5559(6) 0.6027(3) -0.2375(3) 0.0263(15) Uani 1 1 d .
H61A H 0.5004 0.5813 -0.2740 0.039 Uiso 1 1 calc R
H61B H 0.6240 0.6289 -0.2514 0.039 Uiso 1 1 calc R
H61C H 0.5085 0.6291 -0.2149 0.039 Uiso 1 1 calc R
C62 C 0.3448(6) 0.4829(3) -0.2172(3) 0.0193(14) Uani 1 1 d .
C63 C 0.3249(6) 0.5176(3) -0.1586(3) 0.0263(15) Uani 1 1 d .
H63A H 0.4061 0.5327 -0.1330 0.039 Uiso 1 1 calc R
H63B H 0.2770 0.4893 -0.1346 0.039 Uiso 1 1 calc R
H63C H 0.2786 0.5534 -0.1701 0.039 Uiso 1 1 calc R
C64 C 0.2320(6) 0.4538(2) -0.2601(3) 0.0188(13) Uani 1 1 d .
C65 C 0.1044(6) 0.4602(3) -0.2576(3) 0.0252(15) Uani 1 1 d .
H65 H 0.0752 0.4848 -0.2272 0.030 Uiso 1 1 calc R
C66 C 0.0300(6) 0.4247(3) -0.3069(3) 0.0258(15) Uani 1 1 d .
H66 H -0.0587 0.4210 -0.3161 0.031 Uiso 1 1 calc R
C67 C 0.1081(6) 0.3947(3) -0.3416(3) 0.0256(15) Uani 1 1 d .
H67 H 0.0812 0.3674 -0.3778 0.031 Uiso 1 1 calc R
C68 C 0.2321(6) 0.4126(3) -0.3128(3) 0.0230(15) Uani 1 1 d .
H68 H 0.3042 0.3995 -0.3262 0.028 Uiso 1 1 calc R
C69 C 0.2665(7) 0.5519(3) -0.3779(3) 0.0313(16) Uani 1 1 d .
H69 H 0.3548 0.5531 -0.3727 0.038 Uiso 1 1 calc R
C70 C 0.1774(7) 0.5174(3) -0.4252(3) 0.0299(16) Uani 1 1 d .
H70 H 0.1957 0.4915 -0.4579 0.036 Uiso 1 1 calc R
C71 C 0.0590(7) 0.5279(3) -0.4156(3) 0.0281(16) Uani 1 1 d .
H71 H -0.0177 0.5101 -0.4403 0.034 Uiso 1 1 calc R
C72 C 0.0717(6) 0.5691(3) -0.3636(3) 0.0268(15) Uani 1 1 d .
H72 H 0.0048 0.5843 -0.3470 0.032 Uiso 1 1 calc R
C73 C 0.1973(6) 0.5843(3) -0.3398(3) 0.0277(15) Uani 1 1 d .
H73 H 0.2314 0.6116 -0.3043 0.033 Uiso 1 1 calc R
N1 N 0.1499(5) 0.2527(2) 0.2206(2) 0.0165(11) Uani 1 1 d .
N2 N 0.2373(5) 0.2692(2) 0.2753(2) 0.0202(12) Uani 1 1 d .
N3 N 0.4439(5) 0.0078(2) 0.1618(2) 0.0177(11) Uani 1 1 d .
N4 N 0.4873(5) 0.0265(2) 0.2245(2) 0.0195(11) Uani 1 1 d .
N5 N 0.8610(5) 0.2530(2) -0.2381(2) 0.0150(11) Uani 1 1 d .
N6 N 0.7629(5) 0.2263(2) -0.2847(2) 0.0177(12) Uani 1 1 d .
N7 N 0.5575(4) 0.5006(2) -0.1917(2) 0.0164(11) Uani 1 1 d .
N8 N 0.4494(5) 0.4770(2) -0.2332(2) 0.0192(11) Uani 1 1 d .
Cl1 Cl 0.0701(2) 0.08672(10) 0.47407(13) 0.0724(7) Uani 1 1 d .
Cl2 Cl 0.1633(3) 0.13112(11) 0.60194(14) 0.0842(8) Uani 1 1 d .
Cl3 Cl 0.25566(18) 0.47908(8) 0.32965(9) 0.0399(5) Uani 1 1 d .
Cl4 Cl 0.4712(2) 0.52445(10) 0.42433(9) 0.0520(5) Uani 1 1 d .
Cl5 Cl 0.63264(18) 0.76889(9) 0.26253(11) 0.0518(5) Uani 1 1 d .
Cl6 Cl 0.52735(18) 0.69135(8) 0.35218(8) 0.0394(4) Uani 1 1 d .
Cl7 Cl 0.9852(2) 0.99212(8) 0.17873(11) 0.0514(5) Uani 1 1 d .
Cl8 Cl 0.8546(2) 0.88361(10) 0.22578(11) 0.0589(6) Uani 1 1 d .
Cl9 Cl 0.21240(19) 0.61243(9) 0.44689(9) 0.0475(5) Uani 1 1 d .
Cl10 Cl 0.20160(18) 0.74170(8) 0.48702(9) 0.0422(5) Uani 1 1 d .
S11 S 0.81882(14) 0.37564(7) -0.04686(7) 0.0178(3) Uani 1 1 d .
S12 S 0.19641(15) 0.13591(7) 0.02155(7) 0.0196(4) Uani 1 1 d .
S13 S 0.52394(15) 0.12639(6) 0.08112(7) 0.0198(4) Uani 1 1 d .
S14 S 0.39995(15) 0.22693(7) -0.06772(7) 0.0219(4) Uani 1 1 d .
S15 S 0.63368(15) 0.29238(7) 0.05518(8) 0.0230(4) Uani 1 1 d .
S16 S 0.76554(15) 0.39575(7) -0.21106(7) 0.0195(4) Uani 1 1 d .
S17 S 0.68779(14) 0.23477(6) -0.12658(7) 0.0185(3) Uani 1 1 d .
S18 S 0.34214(15) 0.27326(7) 0.11532(8) 0.0220(4) Uani 1 1 d .
S19 S 0.49738(15) 0.38512(7) -0.10366(8) 0.0221(4) Uani 1 1 d .
S20 S 0.24906(15) 0.10901(7) 0.18339(7) 0.0202(4) Uani 1 1 d .
Fe1 Fe 0.27803(8) 0.29225(4) 0.45565(4) 0.0213(2) Uani 1 1 d .
Fe2 Fe 0.67569(8) 0.17085(4) 0.32403(4) 0.0202(2) Uani 1 1 d .
Fe3 Fe 0.64746(9) 0.07252(4) -0.39423(4) 0.0217(2) Uani 1 1 d .
Fe4 Fe 0.14933(8) 0.49025(4) -0.33958(4) 0.0198(2) Uani 1 1 d .
Sn1 Sn 0.17592(4) 0.192233(18) 0.12030(2) 0.01658(10) Uani 1 1 d .
Sn2 Sn 0.32697(4) 0.069861(17) 0.093065(19) 0.01603(10) Uani 1 1 d .
Sn3 Sn 0.84516(4) 0.315126(17) -0.14506(2) 0.01551(10) Uani 1 1 d .
Sn4 Sn 0.68841(4) 0.439798(17) -0.12302(2) 0.01643(10) Uani 1 1 d .
Sn5 Sn 0.44031(4) 0.219211(18) 0.04198(2) 0.01931(10) Uani 1 1 d .
Sn6 Sn 0.59895(4) 0.299622(18) -0.05586(2) 0.01828(10) Uani 1 1 d .

loop_
_atom_site_aniso_label
_atom_site_aniso_U_11
_atom_site_aniso_U_22
_atom_site_aniso_U_33
_atom_site_aniso_U_23
_atom_site_aniso_U_13
_atom_site_aniso_U_12
C1 0.015(3) 0.024(3) 0.017(3) -0.006(3) 0.003(3) 0.000(3)
C1D 0.051(6) 0.082(6) 0.073(7) -0.015(5) 0.011(5) 0.029(5)
C2 0.010(3) 0.021(3) 0.034(4) -0.006(3) 0.003(3) 0.001(3)
C2D 0.034(4) 0.031(4) 0.037(4) -0.003(3) 0.014(4) 0.006(3)
C3 0.030(4) 0.040(4) 0.022(4) -0.006(3) 0.000(3) 0.011(3)
C3D 0.029(4) 0.029(3) 0.031(4) 0.003(3) 0.001(3) 0.001(3)
C4 0.012(3) 0.023(3) 0.026(4) 0.002(3) 0.004(3) 0.009(3)
C4D 0.041(5) 0.036(4) 0.059(6) 0.011(4) 0.014(4) 0.015(4)
C5 0.016(3) 0.016(3) 0.014(3) -0.001(2) 0.005(3) -0.004(3)
C5D 0.051(5) 0.045(4) 0.030(4) 0.000(3) 0.017(4) 0.008(4)
C6 0.029(4) 0.023(3) 0.031(4) -0.002(3) 0.011(3) 0.007(3)
C7 0.019(3) 0.020(3) 0.019(3) -0.004(3) 0.008(3) 0.007(3)
C8 0.032(4) 0.023(3) 0.020(4) 0.002(3) 0.005(3) 0.003(3)
C9 0.012(3) 0.031(3) 0.024(4) -0.005(3) -0.001(3) 0.012(3)
C10 0.011(3) 0.040(4) 0.034(4) 0.002(3) 0.009(3) 0.003(3)
C11 0.024(4) 0.045(4) 0.030(4) -0.011(3) 0.004(3) 0.008(3)
C12 0.029(4) 0.053(4) 0.021(4) -0.002(3) -0.005(3) 0.026(4)
C13 0.030(4) 0.028(3) 0.030(4) 0.000(3) 0.002(3) 0.015(3)
C14 0.032(4) 0.038(4) 0.022(4) 0.007(3) 0.009(3) 0.012(3)
C15 0.028(4) 0.033(4) 0.040(5) 0.004(3) 0.012(4) 0.010(3)
C16 0.014(3) 0.040(4) 0.035(4) 0.001(3) 0.002(3) 0.011(3)
C17 0.033(4) 0.024(3) 0.031(4) 0.003(3) 0.010(3) 0.011(3)
C18 0.032(4) 0.037(4) 0.023(4) -0.008(3) 0.003(3) 0.013(3)
C19 0.032(4) 0.013(3) 0.016(3) -0.002(2) 0.005(3) -0.006(3)
C20 0.037(4) 0.024(3) 0.016(3) -0.006(3) -0.004(3) 0.001(3)
C21 0.028(4) 0.020(3) 0.037(4) -0.002(3) 0.000(3) -0.003(3)
C22 0.031(4) 0.009(3) 0.029(4) -0.002(3) 0.004(3) 0.004(3)
C23 0.019(3) 0.016(3) 0.022(3) -0.001(3) 0.005(3) -0.003(3)
C24 0.029(4) 0.018(3) 0.028(4) -0.003(3) 0.003(3) -0.001(3)
C25 0.026(4) 0.010(3) 0.032(4) 0.001(3) 0.010(3) 0.001(3)
C26 0.020(4) 0.020(3) 0.028(4) -0.001(3) 0.001(3) 0.006(3)
C27 0.020(3) 0.020(3) 0.019(3) 0.003(3) -0.001(3) -0.003(3)
C28 0.030(4) 0.028(3) 0.024(4) -0.001(3) 0.001(3) 0.006(3)
C29 0.043(5) 0.024(3) 0.024(4) -0.006(3) -0.004(3) 0.003(3)
C30 0.045(5) 0.022(3) 0.024(4) -0.004(3) 0.007(3) 0.000(3)
C31 0.024(4) 0.019(3) 0.030(4) 0.003(3) 0.009(3) -0.002(3)
C32 0.031(4) 0.023(3) 0.040(5) 0.005(3) 0.004(4) 0.000(3)
C33 0.033(4) 0.017(3) 0.026(4) -0.002(3) 0.003(3) -0.002(3)
C34 0.029(4) 0.022(3) 0.032(4) -0.002(3) 0.013(3) -0.001(3)
C35 0.029(4) 0.017(3) 0.037(4) -0.009(3) 0.015(3) -0.008(3)
C36 0.035(4) 0.020(3) 0.035(4) 0.000(3) 0.015(4) -0.002(3)
C37 0.018(3) 0.019(3) 0.019(3) 0.004(3) 0.004(3) 0.004(3)
C38 0.022(4) 0.035(4) 0.024(4) 0.002(3) 0.003(3) 0.010(3)
C39 0.019(4) 0.043(4) 0.027(4) -0.008(3) 0.006(3) -0.001(3)
C40 0.018(3) 0.017(3) 0.026(4) 0.002(3) 0.006(3) 0.006(3)
C41 0.025(4) 0.014(3) 0.015(3) 0.003(2) 0.003(3) 0.004(3)
C42 0.024(4) 0.028(3) 0.024(4) 0.002(3) 0.010(3) 0.002(3)
C43 0.018(3) 0.015(3) 0.018(3) -0.005(2) 0.005(3) 0.002(3)
C44 0.025(4) 0.016(3) 0.025(4) 0.003(3) 0.003(3) 0.007(3)
C45 0.022(4) 0.016(3) 0.018(3) 0.000(3) 0.005(3) 0.003(3)
C46 0.028(4) 0.017(3) 0.034(4) 0.000(3) 0.008(3) 0.003(3)
C47 0.032(4) 0.027(3) 0.018(4) -0.003(3) -0.003(3) 0.000(3)
C48 0.022(4) 0.020(3) 0.027(4) -0.008(3) -0.004(3) -0.002(3)
C49 0.026(4) 0.023(3) 0.028(4) 0.003(3) 0.011(3) 0.001(3)
C50 0.043(5) 0.023(3) 0.031(4) -0.002(3) 0.010(4) 0.007(3)
C51 0.034(4) 0.033(4) 0.025(4) -0.008(3) 0.003(3) 0.006(3)
C52 0.040(5) 0.032(4) 0.041(5) 0.004(3) 0.022(4) 0.007(3)
C53 0.032(4) 0.032(4) 0.024(4) -0.007(3) 0.008(3) 0.005(3)
C55 0.036(4) 0.029(4) 0.033(4) 0.001(3) 0.014(4) 0.006(3)
C56 0.017(3) 0.013(3) 0.023(4) -0.002(3) -0.007(3) -0.003(3)
C57 0.021(4) 0.020(3) 0.038(4) -0.001(3) -0.019(3) -0.001(3)
C58 0.037(4) 0.023(3) 0.023(4) -0.010(3) -0.001(3) -0.004(3)
C59 0.019(3) 0.009(3) 0.029(4) -0.002(3) 0.000(3) 0.000(2)
C60 0.021(3) 0.018(3) 0.011(3) -0.007(2) -0.002(3) 0.007(3)
C61 0.031(4) 0.016(3) 0.030(4) 0.003(3) 0.001(3) 0.001(3)
C62 0.020(4) 0.020(3) 0.017(3) 0.005(3) -0.002(3) 0.001(3)
C63 0.020(4) 0.029(3) 0.030(4) -0.001(3) 0.005(3) 0.007(3)
C64 0.023(4) 0.019(3) 0.017(3) 0.007(3) 0.006(3) 0.007(3)
C65 0.023(4) 0.024(3) 0.029(4) 0.005(3) 0.004(3) 0.002(3)
C66 0.015(3) 0.027(3) 0.036(4) 0.008(3) 0.003(3) 0.005(3)
C67 0.026(4) 0.022(3) 0.028(4) 0.001(3) 0.003(3) 0.005(3)
C68 0.029(4) 0.017(3) 0.023(4) 0.005(3) 0.003(3) 0.001(3)
C69 0.026(4) 0.034(4) 0.034(4) 0.016(3) 0.003(3) 0.002(3)
C70 0.040(4) 0.029(3) 0.021(4) 0.001(3) 0.003(3) 0.010(3)
C71 0.033(4) 0.025(3) 0.025(4) 0.004(3) -0.003(3) 0.010(3)
C72 0.034(4) 0.018(3) 0.030(4) 0.002(3) 0.009(3) 0.007(3)
C73 0.037(4) 0.017(3) 0.025(4) 0.006(3) -0.007(3) 0.005(3)
N1 0.018(3) 0.014(2) 0.017(3) -0.003(2) 0.007(2) -0.001(2)
N2 0.018(3) 0.026(3) 0.014(3) -0.010(2) 0.002(2) -0.003(2)
N3 0.020(3) 0.014(2) 0.017(3) 0.002(2) -0.002(2) 0.000(2)
N4 0.026(3) 0.010(2) 0.022(3) 0.000(2) 0.002(2) 0.004(2)
N5 0.016(3) 0.011(2) 0.015(3) -0.004(2) -0.003(2) 0.000(2)
N6 0.023(3) 0.020(3) 0.010(3) -0.002(2) 0.002(2) 0.004(2)
N7 0.011(3) 0.019(3) 0.018(3) -0.006(2) 0.000(2) 0.000(2)
N8 0.016(3) 0.020(3) 0.020(3) 0.000(2) -0.001(2) 0.004(2)
Cl1 0.0741(18) 0.0608(14) 0.089(2) 0.0039(13) 0.0283(16) 0.0164(13)
Cl2 0.086(2) 0.0721(15) 0.095(2) -0.0189(15) 0.0270(17) 0.0019(15)
Cl3 0.0443(12) 0.0341(9) 0.0410(11) 0.0050(8) 0.0104(9) -0.0030(8)
Cl4 0.0474(13) 0.0721(13) 0.0363(12) 0.0040(10) 0.0015(10) 0.0148(11)
Cl5 0.0308(11) 0.0456(11) 0.0768(16) 0.0106(10) 0.0076(11) -0.0051(9)
Cl6 0.0520(12) 0.0359(9) 0.0317(10) 0.0008(8) 0.0044(9) 0.0168(9)
Cl7 0.0483(13) 0.0402(10) 0.0727(15) 0.0106(10) 0.0245(12) 0.0119(9)
Cl8 0.0405(12) 0.0642(13) 0.0766(16) 0.0354(12) 0.0146(12) 0.0094(10)
Cl9 0.0468(12) 0.0524(11) 0.0435(12) -0.0153(9) 0.0136(10) 0.0024(10)
Cl10 0.0456(12) 0.0386(9) 0.0429(11) 0.0021(8) 0.0104(10) 0.0022(9)
S11 0.0181(9) 0.0166(7) 0.0179(9) -0.0001(6) 0.0013(7) 0.0019(6)
S12 0.0234(9) 0.0189(7) 0.0174(9) 0.0002(6) 0.0041(7) 0.0063(7)
S13 0.0209(9) 0.0158(7) 0.0239(9) 0.0014(6) 0.0057(7) 0.0041(7)
S14 0.0186(9) 0.0254(8) 0.0206(9) 0.0026(7) 0.0023(7) -0.0008(7)
S15 0.0209(9) 0.0240(8) 0.0244(9) 0.0030(7) 0.0052(7) 0.0009(7)
S16 0.0218(9) 0.0188(7) 0.0184(9) 0.0026(6) 0.0037(7) 0.0042(7)
S17 0.0171(8) 0.0150(7) 0.0232(9) -0.0008(6) 0.0042(7) -0.0002(6)
S18 0.0230(9) 0.0145(7) 0.0300(10) -0.0019(7) 0.0103(8) 0.0008(7)
S19 0.0173(9) 0.0192(8) 0.0309(10) 0.0077(7) 0.0048(7) 0.0042(7)
S20 0.0249(9) 0.0193(8) 0.0184(9) 0.0018(7) 0.0070(7) 0.0068(7)
Fe1 0.0208(5) 0.0246(5) 0.0191(5) -0.0008(4) 0.0022(4) 0.0080(4)
Fe2 0.0213(5) 0.0183(4) 0.0200(5) -0.0014(4) 0.0030(4) -0.0009(4)
Fe3 0.0262(5) 0.0189(4) 0.0193(5) -0.0021(4) 0.0034(4) 0.0014(4)
Fe4 0.0207(5) 0.0189(4) 0.0188(5) 0.0012(4) 0.0000(4) 0.0041(4)
Sn1 0.0162(2) 0.0161(2) 0.0183(2) 0.00007(18) 0.00456(19) 0.00340(18)
Sn2 0.0199(2) 0.01203(19) 0.0163(2) -0.00045(17) 0.00340(19) 0.00226(18)
Sn3 0.0138(2) 0.0144(2) 0.0180(2) -0.00019(18) 0.00189(19) 0.00209(18)
Sn4 0.0165(2) 0.0123(2) 0.0198(2) 0.00037(17) 0.00126(19) 0.00193(18)
Sn5 0.0216(2) 0.0168(2) 0.0220(2) 0.00364(18) 0.0081(2) 0.00552(18)
Sn6 0.0180(2) 0.0151(2) 0.0236(2) 0.00393(18) 0.0072(2) 0.00392(18)

loop_
_atom_type_symbol
_atom_type_description
_atom_type_scat_dispersion_real
_atom_type_scat_dispersion_imag
_atom_type_scat_source
C C 0.0033 0.0016 'International Tables Vol C Tables 4.2.6.8 and 6.1.1.4'
H H 0.0000 0.0000 'International Tables Vol C Tables 4.2.6.8 and 6.1.1.4'
N N 0.0061 0.0033 'International Tables Vol C Tables 4.2.6.8 and 6.1.1.4'
S S 0.1246 0.1234 'International Tables Vol C Tables 4.2.6.8 and 6.1.1.4'
Fe Fe 0.3463 0.8444 'International Tables Vol C Tables 4.2.6.8 and 6.1.1.4'
Sn Sn -0.6537 1.4246 'International Tables Vol C Tables 4.2.6.8 and 6.1.1.4'
Cl Cl 0.1484 0.1585 'International Tables Vol C Tables 4.2.6.8 and 6.1.1.4'

loop_
_geom_angle_atom_site_label_1
_geom_angle_atom_site_label_2
_geom_angle_atom_site_label_3
_geom_angle
C3 C1 C2 110.8(5)
C3 C1 C4 109.9(5)
C2 C1 C4 110.5(4)
C3 C1 Sn1 110.3(4)
C2 C1 Sn1 106.0(4)
C4 C1 Sn1 109.2(4)
Cl2 C1D Cl1 110.9(5)
Cl2 C1D H1D1 109.5
Cl1 C1D H1D1 109.5
Cl2 C1D H1D2 109.5
Cl1 C1D H1D2 109.5
H1D1 C1D H1D2 108.0
C1 C2 H2A 109.5
C1 C2 H2B 109.5
H2A C2 H2B 109.5
C1 C2 H2C 109.5
H2A C2 H2C 109.5
H2B C2 H2C 109.5
Cl4 C2D Cl3 112.1(4)
Cl4 C2D H2D1 109.2
Cl3 C2D H2D1 109.2
Cl4 C2D H2D2 109.2
Cl3 C2D H2D2 109.2
H2D1 C2D H2D2 107.9
C1 C3 H3A 109.5
C1 C3 H3B 109.5
H3A C3 H3B 109.5
C1 C3 H3C 109.5
H3A C3 H3C 109.5
H3B C3 H3C 109.5
Cl5 C3D Cl6 112.8(4)
Cl5 C3D H3D1 109.0
Cl6 C3D H3D1 109.0
Cl5 C3D H3D2 109.0
Cl6 C3D H3D2 109.0
H3D1 C3D H3D2 107.8
C5 C4 C1 116.1(5)
C5 C4 H4A 108.3
C1 C4 H4A 108.3
C5 C4 H4B 108.3
C1 C4 H4B 108.3
H4A C4 H4B 107.4
Cl8 C4D Cl7 111.2(5)
Cl8 C4D H4D1 109.4
Cl7 C4D H4D1 109.4
Cl8 C4D H4D2 109.4
Cl7 C4D H4D2 109.4
H4D1 C4D H4D2 108.0
N1 C5 C6 123.9(6)
N1 C5 C4 119.3(5)
C6 C5 C4 116.8(5)
Cl9 C5D Cl10 113.3(4)
Cl9 C5D H5D1 108.9
Cl10 C5D H5D1 108.9
Cl9 C5D H5D2 108.9
Cl10 C5D H5D2 108.9
H5D1 C5D H5D2 107.7
C5 C6 H6A 109.5
C5 C6 H6B 109.5
H6A C6 H6B 109.5
C5 C6 H6C 109.5
H6A C6 H6C 109.5
H6B C6 H6C 109.5
N2 C7 C9 116.2(5)
N2 C7 C8 124.1(6)
C9 C7 C8 119.6(5)
C7 C8 H8A 109.5
C7 C8 H8B 109.5
H8A C8 H8B 109.5
C7 C8 H8C 109.5
H8A C8 H8C 109.5
H8B C8 H8C 109.5
C13 C9 C10 105.9(6)
C13 C9 C7 127.5(6)
C10 C9 C7 126.4(6)
C13 C9 Fe1 69.0(3)
C10 C9 Fe1 68.3(3)
C7 C9 Fe1 122.9(4)
C11 C10 C9 108.2(6)
C11 C10 Fe1 70.3(4)
C9 C10 Fe1 70.3(3)
C11 C10 H10 125.9
C9 C10 H10 125.9
Fe1 C10 H10 125.2
C12 C11 C10 108.8(6)
C12 C11 Fe1 69.7(4)
C10 C11 Fe1 69.0(4)
C12 C11 H11 125.6
C10 C11 H11 125.6
Fe1 C11 H11 127.2
C11 C12 C13 108.3(6)
C11 C12 Fe1 70.3(4)
C13 C12 Fe1 69.8(4)
C11 C12 H12 125.9
C13 C12 H12 125.9
Fe1 C12 H12 125.6
C12 C13 C9 108.8(6)
C12 C13 Fe1 69.6(3)
C9 C13 Fe1 70.0(3)
C12 C13 H13 125.6
C9 C13 H13 125.6
Fe1 C13 H13 126.5
C18 C14 C15 107.5(6)
C18 C14 Fe1 69.2(3)
C15 C14 Fe1 69.2(4)
C18 C14 H14 126.3
C15 C14 H14 126.3
Fe1 C14 H14 126.8
C16 C15 C14 108.4(6)
C16 C15 Fe1 69.6(4)
C14 C15 Fe1 70.1(4)
C16 C15 H15 125.8
C14 C15 H15 125.8
Fe1 C15 H15 126.0
C15 C16 C17 106.9(6)
C15 C16 Fe1 69.7(4)
C17 C16 Fe1 69.0(4)
C15 C16 H16 126.6
C17 C16 H16 126.6
Fe1 C16 H16 126.4
C18 C17 C16 108.7(6)
C18 C17 Fe1 70.3(4)
C16 C17 Fe1 70.1(3)
C18 C17 H17 125.6
C16 C17 H17 125.6
Fe1 C17 H17 125.5
C17 C18 C14 108.5(6)
C17 C18 Fe1 69.4(4)
C14 C18 Fe1 70.4(3)
C17 C18 H18 125.7
C14 C18 H18 125.7
Fe1 C18 H18 126.1
C21 C19 C20 110.5(5)
C21 C19 C22 110.6(5)
C20 C19 C22 111.7(5)
C21 C19 Sn2 106.9(4)
C20 C19 Sn2 110.0(4)
C22 C19 Sn2 106.8(4)
C19 C20 H20A 109.5
C19 C20 H20B 109.5
H20A C20 H20B 109.5
C19 C20 H20C 109.5
H20A C20 H20C 109.5
H20B C20 H20C 109.5
C19 C21 H21A 109.5
C19 C21 H21B 109.5
H21A C21 H21B 109.5
C19 C21 H21C 109.5
H21A C21 H21C 109.5
H21B C21 H21C 109.5
C23 C22 C19 116.6(5)
C23 C22 H22A 108.1
C19 C22 H22A 108.1
C23 C22 H22B 108.1
C19 C22 H22B 108.1
H22A C22 H22B 107.3
N3 C23 C22 115.6(5)
N3 C23 C24 124.8(6)
C22 C23 C24 119.6(5)
C23 C24 H24A 109.5
C23 C24 H24B 109.5
H24A C24 H24B 109.5
C23 C24 H24C 109.5
H24A C24 H24C 109.5
H24B C24 H24C 109.5
N4 C25 C27 115.9(5)
N4 C25 C26 126.7(6)
C27 C25 C26 117.4(5)
C25 C26 H26A 109.5
C25 C26 H26B 109.5
H26A C26 H26B 109.5
C25 C26 H26C 109.5
H26A C26 H26C 109.5
H26B C26 H26C 109.5
C28 C27 C31 107.7(5)
C28 C27 C25 127.2(6)
C31 C27 C25 124.9(6)
C28 C27 Fe2 69.2(3)
C31 C27 Fe2 69.7(3)
C25 C27 Fe2 122.2(4)
C29 C28 C27 107.9(6)
C29 C28 Fe2 69.9(4)
C27 C28 Fe2 69.9(4)
C29 C28 H28 126.1
C27 C28 H28 126.1
Fe2 C28 H28 125.8
C28 C29 C30 108.1(6)
C28 C29 Fe2 69.3(4)
C30 C29 Fe2 69.2(4)
C28 C29 H29 126.0
C30 C29 H29 126.0
Fe2 C29 H29 127.1
C31 C30 C29 108.0(5)
C31 C30 Fe2 70.3(3)
C29 C30 Fe2 69.6(4)
C31 C30 H30 126.0
C29 C30 H30 126.0
Fe2 C30 H30 125.6
C30 C31 C27 108.3(6)
C30 C31 Fe2 69.4(3)
C27 C31 Fe2 69.2(3)
C30 C31 H31 125.8
C27 C31 H31 125.8
Fe2 C31 H31 127.2
C36 C32 C33 108.5(6)
C36 C32 Fe2 69.7(4)
C33 C32 Fe2 70.2(4)
C36 C32 H32 125.8
C33 C32 H32 125.8
Fe2 C32 H32 125.9
C34 C33 C32 108.5(6)
C34 C33 Fe2 69.7(4)
C32 C33 Fe2 69.4(4)
C34 C33 H33 125.8
C32 C33 H33 125.8
Fe2 C33 H33 126.7
C33 C34 C35 108.1(6)
C33 C34 Fe2 70.9(3)
C35 C34 Fe2 68.8(3)
C33 C34 H34 125.9
C35 C34 H34 125.9
Fe2 C34 H34 125.9
C36 C35 C34 107.1(6)
C36 C35 Fe2 70.2(3)
C34 C35 Fe2 69.7(3)
C36 C35 H35 126.4
C34 C35 H35 126.4
Fe2 C35 H35 125.3
C32 C36 C35 107.8(6)
C32 C36 Fe2 70.0(4)
C35 C36 Fe2 69.2(3)
C32 C36 H36 126.1
C35 C36 H36 126.1
Fe2 C36 H36 126.2
C38 C37 C40 110.0(5)
C38 C37 C39 111.4(6)
C40 C37 C39 110.9(5)
C38 C37 Sn3 106.8(4)
C40 C37 Sn3 106.9(4)
C39 C37 Sn3 110.7(4)
C37 C38 H38A 109.5
C37 C38 H38B 109.5
H38A C38 H38B 109.5
C37 C38 H38C 109.5
H38A C38 H38C 109.5
H38B C38 H38C 109.5
C37 C39 H39A 109.5
C37 C39 H39B 109.5
H39A C39 H39B 109.5
C37 C39 H39C 109.5
H39A C39 H39C 109.5
H39B C39 H39C 109.5
C41 C40 C37 115.2(5)
C41 C40 H40A 108.5
C37 C40 H40A 108.5
C41 C40 H40B 108.5
C37 C40 H40B 108.5
H40A C40 H40B 107.5
N5 C41 C40 117.5(5)
N5 C41 C42 122.3(5)
C40 C41 C42 120.2(5)
C41 C42 H42A 109.5
C41 C42 H42B 109.5
H42A C42 H42B 109.5
C41 C42 H42C 109.5
H42A C42 H42C 109.5
H42B C42 H42C 109.5
N6 C43 C45 115.5(5)
N6 C43 C44 124.2(5)
C45 C43 C44 120.3(5)
C43 C44 H44A 109.5
C43 C44 H44B 109.5
H44A C44 H44B 109.5
C43 C44 H44C 109.5
H44A C44 H44C 109.5
H44B C44 H44C 109.5
C46 C45 C49 108.3(6)
C46 C45 C43 126.1(5)
C49 C45 C43 125.5(6)
C46 C45 Fe3 71.0(3)
C49 C45 Fe3 68.7(3)
C43 C45 Fe3 123.0(4)
C45 C46 C47 107.1(5)
C45 C46 Fe3 68.8(3)
C47 C46 Fe3 69.3(3)
C45 C46 H46 126.5
C47 C46 H46 126.5
Fe3 C46 H46 127.0
C48 C47 C46 107.9(6)
C48 C47 Fe3 68.8(4)
C46 C47 Fe3 70.1(4)
C48 C47 H47 126.1
C46 C47 H47 126.1
Fe3 C47 H47 126.6
C49 C48 C47 109.5(5)
C49 C48 Fe3 69.7(4)
C47 C48 Fe3 71.0(4)
C49 C48 H48 125.3
C47 C48 H48 125.3
Fe3 C48 H48 125.6
C48 C49 C45 107.3(6)
C48 C49 Fe3 70.2(4)
C45 C49 Fe3 69.9(3)
C48 C49 H49 126.4
C45 C49 H49 126.4
Fe3 C49 H49 125.2
C51 C50 C55 109.0(6)
C51 C50 Fe3 70.3(4)
C55 C50 Fe3 69.5(4)
C51 C50 H50 125.5
C55 C50 H50 125.5
Fe3 C50 H50 126.3
C50 C51 C52 107.3(7)
C50 C51 Fe3 69.4(4)
C52 C51 Fe3 69.0(3)
C50 C51 H51 126.4
C52 C51 H51 126.4
Fe3 C51 H51 126.8
C53 C52 C51 107.7(6)
C53 C52 Fe3 69.7(4)
C51 C52 Fe3 69.9(4)
C53 C52 H52 126.1
C51 C52 H52 126.1
Fe3 C52 H52 125.9
C55 C53 C52 108.2(6)
C55 C53 Fe3 69.6(4)
C52 C53 Fe3 69.3(4)
C55 C53 H53 125.9
C52 C53 H53 125.9
Fe3 C53 H53 126.8
C53 C55 C50 107.8(6)
C53 C55 Fe3 70.0(4)
C50 C55 Fe3 69.6(4)
C53 C55 H55 126.1
C50 C55 H55 126.1
Fe3 C55 H55 125.9
C59 C56 C57 111.8(5)
C59 C56 C58 111.9(5)
C57 C56 C58 109.8(5)
C59 C56 Sn4 105.7(4)
C57 C56 Sn4 109.8(4)
C58 C56 Sn4 107.6(4)
C56 C57 H57A 109.5
C56 C57 H57B 109.5
H57A C57 H57B 109.5
C56 C57 H57C 109.5
H57A C57 H57C 109.5
H57B C57 H57C 109.5
C56 C58 H58A 109.5
C56 C58 H58B 109.5
H58A C58 H58B 109.5
C56 C58 H58C 109.5
H58A C58 H58C 109.5
H58B C58 H58C 109.5
C56 C59 C60 116.5(5)
C56 C59 H59A 108.2
C60 C59 H59A 108.2
C56 C59 H59B 108.2
C60 C59 H59B 108.2
H59A C59 H59B 107.3
N7 C60 C61 125.4(6)
N7 C60 C59 115.0(5)
C61 C60 C59 119.6(5)
C60 C61 H61A 109.5
C60 C61 H61B 109.5
H61A C61 H61B 109.5
C60 C61 H61C 109.5
H61A C61 H61C 109.5
H61B C61 H61C 109.5
N8 C62 C64 116.9(5)
N8 C62 C63 125.9(6)
C64 C62 C63 117.1(5)
C62 C63 H63A 109.5
C62 C63 H63B 109.5
H63A C63 H63B 109.5
C62 C63 H63C 109.5
H63A C63 H63C 109.5
H63B C63 H63C 109.5
C65 C64 C68 106.6(6)
C65 C64 C62 128.2(5)
C68 C64 C62 125.2(5)
C65 C64 Fe4 69.6(4)
C68 C64 Fe4 69.7(4)
C62 C64 Fe4 125.9(4)
C66 C65 C64 108.7(5)
C66 C65 Fe4 70.7(4)
C64 C65 Fe4 69.3(3)
C66 C65 H65 125.7
C64 C65 H65 125.7
Fe4 C65 H65 126.0
C65 C66 C67 108.7(6)
C65 C66 Fe4 69.8(3)
C67 C66 Fe4 70.0(3)
C65 C66 H66 125.6
C67 C66 H66 125.6
Fe4 C66 H66 126.2
C68 C67 C66 107.5(6)
C68 C67 Fe4 69.3(3)
C66 C67 Fe4 69.5(3)
C68 C67 H67 126.2
C66 C67 H67 126.2
Fe4 C67 H67 126.6
C67 C68 C64 108.5(6)
C67 C68 Fe4 70.6(4)
C64 C68 Fe4 69.3(3)
C67 C68 H68 125.7
C64 C68 H68 125.7
Fe4 C68 H68 125.9
C70 C69 C73 106.4(6)
C70 C69 Fe4 69.2(4)
C73 C69 Fe4 69.3(3)
C70 C69 H69 126.8
C73 C69 H69 126.8
Fe4 C69 H69 126.2
C71 C70 C69 108.5(6)
C71 C70 Fe4 69.4(4)
C69 C70 Fe4 70.1(4)
C71 C70 H70 125.7
C69 C70 H70 125.7
Fe4 C70 H70 126.4
C70 C71 C72 108.2(6)
C70 C71 Fe4 70.6(4)
C72 C71 Fe4 69.9(4)
C70 C71 H71 125.9
C72 C71 H71 125.9
Fe4 C71 H71 125.1
C73 C72 C71 109.1(6)
C73 C72 Fe4 70.8(4)
C71 C72 Fe4 69.8(4)
C73 C72 H72 125.4
C71 C72 H72 125.4
Fe4 C72 H72 125.6
C72 C73 C69 107.8(6)
C72 C73 Fe4 69.4(3)
C69 C73 Fe4 69.8(3)
C72 C73 H73 126.1
C69 C73 H73 126.1
Fe4 C73 H73 126.3
C5 N1 N2 118.0(5)
C5 N1 Sn1 107.6(4)
N2 N1 Sn1 129.3(3)
C7 N2 N1 117.2(5)
C23 N3 N4 123.1(5)
C23 N3 Sn2 114.4(4)
N4 N3 Sn2 122.2(3)
C25 N4 N3 118.6(5)
C41 N5 N6 118.8(5)
C41 N5 Sn3 110.4(3)
N6 N5 Sn3 127.4(3)
C43 N6 N5 115.2(5)
C60 N7 N8 120.6(5)
C60 N7 Sn4 112.6(4)
N8 N7 Sn4 125.6(3)
C62 N8 N7 118.0(5)
Sn3 S11 Sn4 83.89(5)
Sn3 S11 Sn6 85.18(5)
Sn4 S11 Sn6 83.46(5)
Sn1 S12 Sn2 83.89(6)
Sn5 S13 Sn2 96.61(6)
Sn5 S14 Sn6 87.56(6)
Sn6 S15 Sn5 87.99(6)
Sn4 S16 Sn3 88.81(6)
Sn3 S17 Sn6 95.34(5)
Sn5 S18 Sn1 97.24(6)
Sn4 S19 Sn6 93.69(6)
Sn1 S20 Sn2 87.17(6)
C17 Fe1 C10 107.1(3)
C17 Fe1 C18 40.3(3)
C10 Fe1 C18 127.4(3)
C17 Fe1 C16 41.0(3)
C10 Fe1 C16 117.3(3)
C18 Fe1 C16 68.4(3)
C17 Fe1 C15 68.3(3)
C10 Fe1 C15 151.7(3)
C18 Fe1 C15 68.1(3)
C16 Fe1 C15 40.7(3)
C17 Fe1 C12 149.7(3)
C10 Fe1 C12 68.4(3)
C18 Fe1 C12 117.2(3)
C16 Fe1 C12 168.2(3)
C15 Fe1 C12 129.8(3)
C17 Fe1 C13 167.9(3)
C10 Fe1 C13 68.7(3)
C18 Fe1 C13 151.1(3)
C16 Fe1 C13 129.9(3)
C15 Fe1 C13 109.7(3)
C12 Fe1 C13 40.6(3)
C17 Fe1 C11 116.9(3)
C10 Fe1 C11 40.7(3)
C18 Fe1 C11 107.5(3)
C16 Fe1 C11 150.7(3)
C15 Fe1 C11 166.9(3)
C12 Fe1 C11 40.0(3)
C13 Fe1 C11 67.8(3)
C17 Fe1 C14 68.0(3)
C10 Fe1 C14 165.7(3)
C18 Fe1 C14 40.4(2)
C16 Fe1 C14 68.5(3)
C15 Fe1 C14 40.6(3)
C12 Fe1 C14 108.5(3)
C13 Fe1 C14 118.8(3)
C11 Fe1 C14 128.2(3)
C17 Fe1 C9 128.5(3)
C10 Fe1 C9 41.4(2)
C18 Fe1 C9 166.4(3)
C16 Fe1 C9 107.9(3)
C15 Fe1 C9 118.4(3)
C12 Fe1 C9 69.0(3)
C13 Fe1 C9 41.0(2)
C11 Fe1 C9 68.8(2)
C14 Fe1 C9 152.0(2)
C28 Fe2 C30 69.2(3)
C28 Fe2 C35 122.1(3)
C30 Fe2 C35 121.8(3)
C28 Fe2 C29 40.8(2)
C30 Fe2 C29 41.2(3)
C35 Fe2 C29 106.5(3)
C28 Fe2 C27 40.9(3)
C30 Fe2 C27 68.8(2)
C35 Fe2 C27 159.0(2)
C29 Fe2 C27 68.6(2)
C28 Fe2 C31 68.9(3)
C30 Fe2 C31 40.3(3)
C35 Fe2 C31 157.9(2)
C29 Fe2 C31 68.4(3)
C27 Fe2 C31 41.1(2)
C28 Fe2 C34 108.7(3)
C30 Fe2 C34 160.3(3)
C35 Fe2 C34 41.6(2)
C29 Fe2 C34 124.5(3)
C27 Fe2 C34 123.3(2)
C31 Fe2 C34 158.7(3)
C28 Fe2 C36 157.1(3)
C30 Fe2 C36 105.4(3)
C35 Fe2 C36 40.6(2)
C29 Fe2 C36 120.7(3)
C27 Fe2 C36 159.6(3)
C31 Fe2 C36 122.1(2)
C34 Fe2 C36 68.5(2)
C28 Fe2 C32 161.4(3)
C30 Fe2 C32 120.8(3)
C35 Fe2 C32 68.0(3)
C29 Fe2 C32 156.5(3)
C27 Fe2 C32 124.6(3)
C31 Fe2 C32 107.7(3)
C34 Fe2 C32 67.4(3)
C36 Fe2 C32 40.3(3)
C28 Fe2 C33 125.2(2)
C30 Fe2 C33 157.4(3)
C35 Fe2 C33 68.1(3)
C29 Fe2 C33 160.9(3)
C27 Fe2 C33 109.5(2)
C31 Fe2 C33 123.6(3)
C34 Fe2 C33 39.4(3)
C36 Fe2 C33 68.0(3)
C32 Fe2 C33 40.3(2)
C49 Fe3 C48 40.1(3)
C49 Fe3 C45 41.5(2)
C48 Fe3 C45 68.1(2)
C49 Fe3 C55 105.5(3)
C48 Fe3 C55 122.0(3)
C45 Fe3 C55 121.5(3)
C49 Fe3 C52 160.7(3)
C48 Fe3 C52 158.6(3)
C45 Fe3 C52 124.6(3)
C55 Fe3 C52 68.7(3)
C49 Fe3 C50 120.0(2)
C48 Fe3 C50 106.5(3)
C45 Fe3 C50 157.1(3)
C55 Fe3 C50 41.0(3)
C52 Fe3 C50 68.4(3)
C49 Fe3 C53 122.8(3)
C48 Fe3 C53 158.4(3)
C45 Fe3 C53 108.0(3)
C55 Fe3 C53 40.4(2)
C52 Fe3 C53 41.0(3)
C50 Fe3 C53 68.3(3)
C49 Fe3 C51 155.8(2)
C48 Fe3 C51 121.6(3)
C45 Fe3 C51 161.5(2)
C55 Fe3 C51 68.8(3)
C52 Fe3 C51 41.1(3)
C50 Fe3 C51 40.3(2)
C53 Fe3 C51 68.9(3)
C49 Fe3 C47 68.0(3)
C48 Fe3 C47 40.2(2)
C45 Fe3 C47 67.8(2)
C55 Fe3 C47 158.8(2)
C52 Fe3 C47 123.9(3)
C50 Fe3 C47 123.3(3)
C53 Fe3 C47 160.0(2)
C51 Fe3 C47 108.4(3)
C49 Fe3 C46 68.7(2)
C48 Fe3 C46 68.1(2)
C45 Fe3 C46 40.1(2)
C55 Fe3 C46 157.9(3)
C52 Fe3 C46 109.3(3)
C50 Fe3 C46 160.6(3)
C53 Fe3 C46 123.6(3)
C51 Fe3 C46 125.2(3)
C47 Fe3 C46 40.6(2)
C71 Fe4 C72 40.3(2)
C71 Fe4 C64 176.4(2)
C72 Fe4 C64 137.2(2)
C71 Fe4 C70 40.0(3)
C72 Fe4 C70 67.4(3)
C64 Fe4 C70 143.4(3)
C71 Fe4 C65 135.6(3)
C72 Fe4 C65 111.1(2)
C64 Fe4 C65 41.0(2)
C70 Fe4 C65 174.6(3)
C71 Fe4 C73 67.8(3)
C72 Fe4 C73 39.9(3)
C64 Fe4 C73 111.8(3)
C70 Fe4 C73 68.0(3)
C65 Fe4 C73 114.4(3)
C71 Fe4 C68 141.5(2)
C72 Fe4 C68 177.9(3)
C64 Fe4 C68 41.0(2)
C70 Fe4 C68 113.4(3)
C65 Fe4 C68 68.3(2)
C73 Fe4 C68 138.3(3)
C71 Fe4 C69 68.2(3)
C72 Fe4 C69 67.9(3)
C64 Fe4 C69 114.0(3)
C70 Fe4 C69 40.7(3)
C65 Fe4 C69 144.2(3)
C73 Fe4 C69 40.9(2)
C68 Fe4 C69 111.3(3)
C71 Fe4 C66 110.0(3)
C72 Fe4 C66 113.2(3)
C64 Fe4 C66 68.0(3)
C70 Fe4 C66 135.6(3)
C65 Fe4 C66 39.6(2)
C73 Fe4 C66 142.3(3)
C68 Fe4 C66 67.7(2)
C69 Fe4 C66 176.0(3)
C71 Fe4 C67 112.2(3)
C72 Fe4 C67 141.8(3)
C64 Fe4 C67 68.3(3)
C70 Fe4 C67 110.1(3)
C65 Fe4 C67 67.7(2)
C73 Fe4 C67 177.2(3)
C68 Fe4 C67 40.0(3)
C69 Fe4 C67 136.3(2)
C66 Fe4 C67 40.5(2)
C1 Sn1 S18 120.15(15)
C1 Sn1 S20 122.42(16)
S18 Sn1 S20 111.44(6)
C1 Sn1 S12 106.13(16)
S18 Sn1 S12 94.71(6)
S20 Sn1 S12 92.78(6)
C1 Sn1 N1 72.38(19)
S18 Sn1 N1 85.24(11)
S20 Sn1 N1 88.92(12)
S12 Sn1 N1 178.18(13)
C19 Sn2 N3 76.1(2)
C19 Sn2 S13 117.07(16)
N3 Sn2 S13 86.82(12)
C19 Sn2 S20 126.11(15)
N3 Sn2 S20 86.72(12)
S13 Sn2 S20 112.36(6)
C19 Sn2 S12 103.97(18)
N3 Sn2 S12 178.19(12)
S13 Sn2 S12 94.70(6)
S20 Sn2 S12 91.79(6)
C37 Sn3 S17 122.54(15)
C37 Sn3 S16 119.06(16)
S17 Sn3 S16 114.22(6)
C37 Sn3 N5 73.9(2)
S17 Sn3 N5 87.21(11)
S16 Sn3 N5 89.21(12)
C37 Sn3 S11 108.07(16)
S17 Sn3 S11 89.62(6)
S16 Sn3 S11 91.90(5)
N5 Sn3 S11 176.83(11)
C56 Sn4 S19 126.12(16)
C56 Sn4 N7 74.7(2)
S19 Sn4 N7 85.77(12)
C56 Sn4 S16 115.84(16)
S19 Sn4 S16 114.00(6)
N7 Sn4 S16 90.59(11)
C56 Sn4 S11 105.35(17)
S19 Sn4 S11 91.99(6)
N7 Sn4 S11 177.14(11)
S16 Sn4 S11 91.94(6)
S14 Sn5 S18 125.48(6)
S14 Sn5 S13 117.26(6)
S18 Sn5 S13 113.46(6)
S14 Sn5 S15 93.08(6)
S18 Sn5 S15 96.59(6)
S13 Sn5 S15 100.19(6)
S15 Sn6 S19 120.53(6)
S15 Sn6 S17 124.01(6)
S19 Sn6 S17 114.78(6)
S15 Sn6 S14 91.34(6)
S19 Sn6 S14 94.02(6)
S17 Sn6 S14 92.97(6)
S15 Sn6 S11 90.26(6)
S19 Sn6 S11 86.81(6)
S17 Sn6 S11 84.55(5)
S14 Sn6 S11 177.51(5)

loop_
_geom_bond_atom_site_label_1
_geom_bond_atom_site_label_2
_geom_bond_distance
C1 C3 1.506(9)
C1 C2 1.522(7)
C1 C4 1.523(7)
C1 Sn1 2.181(6)
C1D Cl2 1.718(9)
C1D Cl1 1.784(10)
C1D H1D1 0.9900
C1D H1D2 0.9900
C2 H2A 0.9800
C2 H2B 0.9800
C2 H2C 0.9800
C2D Cl4 1.743(8)
C2D Cl3 1.764(7)
C2D H2D1 0.9900
C2D H2D2 0.9900
C3 H3A 0.9800
C3 H3B 0.9800
C3 H3C 0.9800
C3D Cl5 1.741(6)
C3D Cl6 1.756(7)
C3D H3D1 0.9900
C3D H3D2 0.9900
C4 C5 1.508(8)
C4 H4A 0.9900
C4 H4B 0.9900
C4D Cl8 1.752(8)
C4D Cl7 1.777(7)
C4D H4D1 0.9900
C4D H4D2 0.9900
C5 N1 1.265(8)
C5 C6 1.502(7)
C5D Cl9 1.731(6)
C5D Cl10 1.745(7)
C5D H5D1 0.9900
C5D H5D2 0.9900
C6 H6A 0.9800
C6 H6B 0.9800
C6 H6C 0.9800
C7 N2 1.286(7)
C7 C9 1.458(9)
C7 C8 1.510(8)
C8 H8A 0.9800
C8 H8B 0.9800
C8 H8C 0.9800
C9 C13 1.428(9)
C9 C10 1.438(8)
C9 Fe1 2.046(6)
C10 C11 1.410(10)
C10 Fe1 2.020(6)
C10 H10 0.9500
C11 C12 1.391(9)
C11 Fe1 2.036(7)
C11 H11 0.9500
C12 C13 1.410(9)
C12 Fe1 2.029(7)
C12 H12 0.9500
C13 Fe1 2.033(6)
C13 H13 0.9500
C14 C18 1.403(9)
C14 C15 1.413(10)
C14 Fe1 2.041(6)
C14 H14 0.9500
C15 C16 1.411(9)
C15 Fe1 2.029(6)
C15 H15 0.9500
C16 C17 1.414(9)
C16 Fe1 2.028(7)
C16 H16 0.9500
C17 C18 1.392(9)
C17 Fe1 2.013(6)
C17 H17 0.9500
C18 Fe1 2.026(6)
C18 H18 0.9500
C19 C21 1.505(8)
C19 C20 1.507(8)
C19 C22 1.532(9)
C19 Sn2 2.183(5)
C20 H20A 0.9800
C20 H20B 0.9800
C20 H20C 0.9800
C21 H21A 0.9800
C21 H21B 0.9800
C21 H21C 0.9800
C22 C23 1.491(8)
C22 H22A 0.9900
C22 H22B 0.9900
C23 N3 1.291(7)
C23 C24 1.494(9)
C24 H24A 0.9800
C24 H24B 0.9800
C24 H24C 0.9800
C25 N4 1.272(8)
C25 C27 1.473(8)
C25 C26 1.499(8)
C26 H26A 0.9800
C26 H26B 0.9800
C26 H26C 0.9800
C27 C28 1.414(9)
C27 C31 1.424(8)
C27 Fe2 2.026(5)
C28 C29 1.410(8)
C28 Fe2 2.017(6)
C28 H28 0.9500
C29 C30 1.422(10)
C29 Fe2 2.025(7)
C29 H29 0.9500
C30 C31 1.396(9)
C30 Fe2 2.020(6)
C30 H30 0.9500
C31 Fe2 2.033(6)
C31 H31 0.9500
C32 C36 1.404(10)
C32 C33 1.409(9)
C32 Fe2 2.039(7)
C32 H32 0.9500
C33 C34 1.376(9)
C33 Fe2 2.050(6)
C33 H33 0.9500
C34 C35 1.439(8)
C34 Fe2 2.034(6)
C34 H34 0.9500
C35 C36 1.408(9)
C35 Fe2 2.022(5)
C35 H35 0.9500
C36 Fe2 2.035(6)
C36 H36 0.9500
C37 C38 1.512(8)
C37 C40 1.525(8)
C37 C39 1.527(8)
C37 Sn3 2.175(6)
C38 H38A 0.9800
C38 H38B 0.9800
C38 H38C 0.9800
C39 H39A 0.9800
C39 H39B 0.9800
C39 H39C 0.9800
C40 C41 1.492(8)
C40 H40A 0.9900
C40 H40B 0.9900
C41 N5 1.282(7)
C41 C42 1.510(8)
C42 H42A 0.9800
C42 H42B 0.9800
C42 H42C 0.9800
C43 N6 1.295(7)
C43 C45 1.482(8)
C43 C44 1.488(8)
C44 H44A 0.9800
C44 H44B 0.9800
C44 H44C 0.9800
C45 C46 1.403(9)
C45 C49 1.433(8)
C45 Fe3 2.030(5)
C46 C47 1.426(9)
C46 Fe3 2.059(6)
C46 H46 0.9500
C47 C48 1.400(8)
C47 Fe3 2.048(7)
C47 H47 0.9500
C48 C49 1.383(9)
C48 Fe3 2.020(6)
C48 H48 0.9500
C49 Fe3 2.014(6)
C49 H49 0.9500
C50 C51 1.406(9)
C50 C55 1.422(10)
C50 Fe3 2.033(6)
C50 H50 0.9500
C51 C52 1.432(9)
C51 Fe3 2.044(6)
C51 H51 0.9500
C52 C53 1.426(10)
C52 Fe3 2.032(6)
C52 H52 0.9500
C53 C55 1.405(8)
C53 Fe3 2.037(7)
C53 H53 0.9500
C55 Fe3 2.031(7)
C55 H55 0.9500
C56 C59 1.492(8)
C56 C57 1.525(8)
C56 C58 1.530(8)
C56 Sn4 2.181(5)
C57 H57A 0.9800
C57 H57B 0.9800
C57 H57C 0.9800
C58 H58A 0.9800
C58 H58B 0.9800
C58 H58C 0.9800
C59 C60 1.522(8)
C59 H59A 0.9900
C59 H59B 0.9900
C60 N7 1.268(7)
C60 C61 1.476(8)
C61 H61A 0.9800
C61 H61B 0.9800
C61 H61C 0.9800
C62 N8 1.267(7)
C62 C64 1.478(9)
C62 C63 1.514(8)
C63 H63A 0.9800
C63 H63B 0.9800
C63 H63C 0.9800
C64 C65 1.425(8)
C64 C68 1.425(8)
C64 Fe4 2.030(6)
C65 C66 1.382(9)
C65 Fe4 2.035(6)
C65 H65 0.9500
C66 C67 1.420(8)
C66 Fe4 2.046(6)
C66 H66 0.9500
C67 C68 1.400(9)
C67 Fe4 2.053(6)
C67 H67 0.9500
C68 Fe4 2.036(6)
C68 H68 0.9500
C69 C70 1.416(9)
C69 C73 1.424(9)
C69 Fe4 2.042(6)
C69 H69 0.9500
C70 C71 1.384(9)
C70 Fe4 2.031(6)
C70 H70 0.9500
C71 C72 1.390(8)
C71 Fe4 2.015(7)
C71 H71 0.9500
C72 C73 1.382(9)
C72 Fe4 2.017(6)
C72 H72 0.9500
C73 Fe4 2.035(6)
C73 H73 0.9500
N1 N2 1.402(7)
N1 Sn1 2.573(4)
N3 N4 1.396(7)
N3 Sn2 2.342(5)
N5 N6 1.402(7)
N5 Sn3 2.425(4)
N7 N8 1.395(7)
N7 Sn4 2.404(5)
S11 Sn3 2.5354(16)
S11 Sn4 2.5368(19)
S11 Sn6 2.7335(17)
S12 Sn1 2.4831(16)
S12 Sn2 2.5070(19)
S13 Sn5 2.4022(18)
S13 Sn2 2.4161(17)
S14 Sn5 2.3646(18)
S14 Sn6 2.5106(17)
S15 Sn6 2.3915(18)
S15 Sn5 2.4667(18)
S16 Sn4 2.4210(16)
S16 Sn3 2.4242(18)
S17 Sn3 2.3997(16)
S17 Sn6 2.4277(16)
S18 Sn5 2.3995(17)
S18 Sn1 2.3996(17)
S19 Sn4 2.3941(17)
S19 Sn6 2.4189(18)
S20 Sn1 2.4106(18)
S20 Sn2 2.4277(16)

loop_
_geom_torsion_atom_site_label_1
_geom_torsion_atom_site_label_2
_geom_torsion_atom_site_label_3
_geom_torsion_atom_site_label_4
_geom_torsion
C3 C1 C4 C5 -160.4(5)
C2 C1 C4 C5 76.9(6)
Sn1 C1 C4 C5 -39.3(6)
C1 C4 C5 N1 13.5(7)
C1 C4 C5 C6 -167.0(5)
N2 C7 C9 C13 -169.0(6)
C8 C7 C9 C13 12.8(9)
N2 C7 C9 C10 17.4(8)
C8 C7 C9 C10 -160.8(5)
N2 C7 C9 Fe1 103.4(6)
C8 C7 C9 Fe1 -74.8(6)
C13 C9 C10 C11 1.2(7)
C7 C9 C10 C11 175.9(5)
Fe1 C9 C10 C11 60.3(4)
C13 C9 C10 Fe1 -59.1(4)
C7 C9 C10 Fe1 115.6(6)
C9 C10 C11 C12 -1.7(7)
Fe1 C10 C11 C12 58.5(4)
C9 C10 C11 Fe1 -60.3(4)
C10 C11 C12 C13 1.6(7)
Fe1 C11 C12 C13 59.7(4)
C10 C11 C12 Fe1 -58.1(4)
C11 C12 C13 C9 -0.9(7)
Fe1 C12 C13 C9 59.1(4)
C11 C12 C13 Fe1 -60.0(4)
C10 C9 C13 C12 -0.2(7)
C7 C9 C13 C12 -174.9(5)
Fe1 C9 C13 C12 -58.9(4)
C10 C9 C13 Fe1 58.7(4)
C7 C9 C13 Fe1 -116.0(6)
C18 C14 C15 C16 -0.4(7)
Fe1 C14 C15 C16 -59.3(4)
C18 C14 C15 Fe1 58.9(4)
C14 C15 C16 C17 0.5(7)
Fe1 C15 C16 C17 -59.2(4)
C14 C15 C16 Fe1 59.6(4)
C15 C16 C17 C18 -0.3(7)
Fe1 C16 C17 C18 -60.0(5)
C15 C16 C17 Fe1 59.6(4)
C16 C17 C18 C14 0.1(7)
Fe1 C17 C18 C14 -59.7(4)
C16 C17 C18 Fe1 59.8(4)
C15 C14 C18 C17 0.2(7)
Fe1 C14 C18 C17 59.1(4)
C15 C14 C18 Fe1 -58.9(4)
C21 C19 C22 C23 -79.9(6)
C20 C19 C22 C23 156.5(5)
Sn2 C19 C22 C23 36.1(6)
C19 C22 C23 N3 -24.7(7)
C19 C22 C23 C24 156.7(5)
N4 C25 C27 C28 163.1(6)
C26 C25 C27 C28 -14.9(9)
N4 C25 C27 C31 -23.1(8)
C26 C25 C27 C31 158.8(6)
N4 C25 C27 Fe2 -109.7(5)
C26 C25 C27 Fe2 72.2(7)
C31 C27 C28 C29 0.5(7)
C25 C27 C28 C29 175.1(5)
Fe2 C27 C28 C29 59.8(4)
C31 C27 C28 Fe2 -59.3(4)
C25 C27 C28 Fe2 115.3(6)
C27 C28 C29 C30 -1.3(7)
Fe2 C28 C29 C30 58.5(5)
C27 C28 C29 Fe2 -59.8(4)
C28 C29 C30 C31 1.6(7)
Fe2 C29 C30 C31 60.1(4)
C28 C29 C30 Fe2 -58.5(4)
C29 C30 C31 C27 -1.3(7)
Fe2 C30 C31 C27 58.4(4)
C29 C30 C31 Fe2 -59.7(4)
C28 C27 C31 C30 0.5(7)
C25 C27 C31 C30 -174.2(5)
Fe2 C27 C31 C30 -58.5(4)
C28 C27 C31 Fe2 59.0(4)
C25 C27 C31 Fe2 -115.8(6)
C36 C32 C33 C34 0.5(7)
Fe2 C32 C33 C34 -58.9(5)
C36 C32 C33 Fe2 59.4(4)
C32 C33 C34 C35 -0.2(7)
Fe2 C33 C34 C35 -58.9(4)
C32 C33 C34 Fe2 58.7(4)
C33 C34 C35 C36 -0.2(7)
Fe2 C34 C35 C36 -60.5(4)
C33 C34 C35 Fe2 60.3(4)
C33 C32 C36 C35 -0.6(7)
Fe2 C32 C36 C35 59.1(4)
C33 C32 C36 Fe2 -59.7(4)
C34 C35 C36 C32 0.5(7)
Fe2 C35 C36 C32 -59.6(4)
C34 C35 C36 Fe2 60.1(4)
C38 C37 C40 C41 74.8(7)
C39 C37 C40 C41 -161.6(5)
Sn3 C37 C40 C41 -40.8(6)
C37 C40 C41 N5 17.9(8)
C37 C40 C41 C42 -163.0(5)
N6 C43 C45 C46 23.8(8)
C44 C43 C45 C46 -154.7(6)
N6 C43 C45 C49 -160.5(5)
C44 C43 C45 C49 21.0(8)
N6 C43 C45 Fe3 113.5(5)
C44 C43 C45 Fe3 -65.0(6)
C49 C45 C46 C47 0.2(7)
C43 C45 C46 C47 176.5(5)
Fe3 C45 C46 C47 58.9(4)
C49 C45 C46 Fe3 -58.7(4)
C43 C45 C46 Fe3 117.6(6)
C45 C46 C47 C48 0.0(7)
Fe3 C46 C47 C48 58.6(4)
C45 C46 C47 Fe3 -58.6(4)
C46 C47 C48 C49 -0.1(7)
Fe3 C47 C48 C49 59.3(5)
C46 C47 C48 Fe3 -59.4(4)
C47 C48 C49 C45 0.2(7)
Fe3 C48 C49 C45 60.3(4)
C47 C48 C49 Fe3 -60.0(5)
C46 C45 C49 C48 -0.3(7)
C43 C45 C49 C48 -176.6(5)
Fe3 C45 C49 C48 -60.5(4)
C46 C45 C49 Fe3 60.2(4)
C43 C45 C49 Fe3 -116.1(6)
C55 C50 C51 C52 -0.1(7)
Fe3 C50 C51 C52 58.8(4)
C55 C50 C51 Fe3 -58.8(4)
C50 C51 C52 C53 0.6(7)
Fe3 C51 C52 C53 59.6(4)
C50 C51 C52 Fe3 -59.0(4)
C51 C52 C53 C55 -0.9(7)
Fe3 C52 C53 C55 58.9(4)
C51 C52 C53 Fe3 -59.8(4)
C52 C53 C55 C50 0.9(7)
Fe3 C53 C55 C50 59.6(5)
C52 C53 C55 Fe3 -58.7(5)
C51 C50 C55 C53 -0.5(7)
Fe3 C50 C55 C53 -59.8(4)
C51 C50 C55 Fe3 59.3(5)
C57 C56 C59 C60 162.6(5)
C58 C56 C59 C60 -73.7(6)
Sn4 C56 C59 C60 43.2(6)
C56 C59 C60 N7 -26.0(7)
C56 C59 C60 C61 154.2(5)
N8 C62 C64 C65 -171.0(6)
C63 C62 C64 C65 8.2(9)
N8 C62 C64 C68 9.6(9)
C63 C62 C64 C68 -171.2(5)
N8 C62 C64 Fe4 -79.6(7)
C63 C62 C64 Fe4 99.5(6)
C68 C64 C65 C66 -0.3(7)
C62 C64 C65 C66 -179.8(6)
Fe4 C64 C65 C66 59.9(4)
C68 C64 C65 Fe4 -60.2(4)
C62 C64 C65 Fe4 120.3(6)
C64 C65 C66 C67 0.3(7)
Fe4 C65 C66 C67 59.4(4)
C64 C65 C66 Fe4 -59.1(4)
C65 C66 C67 C68 -0.2(7)
Fe4 C66 C67 C68 59.1(4)
C65 C66 C67 Fe4 -59.2(4)
C66 C67 C68 C64 0.0(7)
Fe4 C67 C68 C64 59.1(4)
C66 C67 C68 Fe4 -59.2(4)
C65 C64 C68 C67 0.2(7)
C62 C64 C68 C67 179.7(5)
Fe4 C64 C68 C67 -60.0(4)
C65 C64 C68 Fe4 60.2(4)
C62 C64 C68 Fe4 -120.3(6)
C73 C69 C70 C71 -0.8(7)
Fe4 C69 C70 C71 58.9(4)
C73 C69 C70 Fe4 -59.7(4)
C69 C70 C71 C72 0.8(7)
Fe4 C70 C71 C72 60.1(4)
C69 C70 C71 Fe4 -59.3(4)
C70 C71 C72 C73 -0.5(7)
Fe4 C71 C72 C73 60.0(5)
C70 C71 C72 Fe4 -60.5(4)
C71 C72 C73 C69 0.0(7)
Fe4 C72 C73 C69 59.4(4)
C71 C72 C73 Fe4 -59.4(4)
C70 C69 C73 C72 0.5(7)
Fe4 C69 C73 C72 -59.2(4)
C70 C69 C73 Fe4 59.6(4)
C6 C5 N1 N2 -7.3(8)
C4 C5 N1 N2 172.2(4)
C6 C5 N1 Sn1 -164.5(4)
C4 C5 N1 Sn1 15.0(6)
C9 C7 N2 N1 -179.2(4)
C8 C7 N2 N1 -1.0(8)
C5 N1 N2 C7 111.8(6)
Sn1 N1 N2 C7 -96.7(5)
C22 C23 N3 N4 174.2(5)
C24 C23 N3 N4 -7.3(8)
C22 C23 N3 Sn2 0.1(6)
C24 C23 N3 Sn2 178.7(4)
C27 C25 N4 N3 171.0(5)
C26 C25 N4 N3 -11.1(9)
C23 N3 N4 C25 86.1(7)
Sn2 N3 N4 C25 -100.3(5)
C40 C41 N5 N6 173.4(5)
C42 C41 N5 N6 -5.7(8)
C40 C41 N5 Sn3 12.4(6)
C42 C41 N5 Sn3 -166.7(4)
C45 C43 N6 N5 179.9(4)
C44 C43 N6 N5 -1.7(8)
C41 N5 N6 C43 102.9(6)
Sn3 N5 N6 C43 -99.7(5)
C61 C60 N7 N8 7.5(8)
C59 C60 N7 N8 -172.3(5)
C61 C60 N7 Sn4 175.4(4)
C59 C60 N7 Sn4 -4.4(6)
C64 C62 N8 N7 -176.1(5)
C63 C62 N8 N7 4.8(9)
C60 N7 N8 C62 -93.1(6)
Sn4 N7 N8 C62 100.7(5)
C18 C17 Fe1 C10 -128.3(4)
C16 C17 Fe1 C10 112.2(4)
C16 C17 Fe1 C18 -119.5(6)
C18 C17 Fe1 C16 119.5(6)
C18 C17 Fe1 C15 81.3(4)
C16 C17 Fe1 C15 -38.2(4)
C18 C17 Fe1 C12 -52.0(7)
C16 C17 Fe1 C12 -171.4(5)
C18 C17 Fe1 C13 164.0(11)
C16 C17 Fe1 C13 44.6(13)
C18 C17 Fe1 C11 -85.5(4)
C16 C17 Fe1 C11 155.0(4)
C18 C17 Fe1 C14 37.4(4)
C16 C17 Fe1 C14 -82.1(4)
C18 C17 Fe1 C9 -169.0(4)
C16 C17 Fe1 C9 71.5(5)
C11 C10 Fe1 C17 111.7(4)
C9 C10 Fe1 C17 -129.5(4)
C11 C10 Fe1 C18 72.0(5)
C9 C10 Fe1 C18 -169.2(4)
C11 C10 Fe1 C16 154.8(4)
C9 C10 Fe1 C16 -86.5(4)
C11 C10 Fe1 C15 -172.5(5)
C9 C10 Fe1 C15 -53.7(7)
C11 C10 Fe1 C12 -36.5(4)
C9 C10 Fe1 C12 82.3(4)
C11 C10 Fe1 C13 -80.3(4)
C9 C10 Fe1 C13 38.5(4)
C9 C10 Fe1 C11 118.8(6)
C11 C10 Fe1 C14 43.9(13)
C9 C10 Fe1 C14 162.6(10)
C11 C10 Fe1 C9 -118.8(6)
C14 C18 Fe1 C17 119.6(6)
C17 C18 Fe1 C10 70.8(5)
C14 C18 Fe1 C10 -169.6(4)
C17 C18 Fe1 C16 -37.9(4)
C14 C18 Fe1 C16 81.8(4)
C17 C18 Fe1 C15 -81.8(4)
C14 C18 Fe1 C15 37.8(4)
C17 C18 Fe1 C12 153.5(4)
C14 C18 Fe1 C12 -86.9(5)
C17 C18 Fe1 C13 -173.2(5)
C14 C18 Fe1 C13 -53.5(7)
C17 C18 Fe1 C11 111.3(4)
C14 C18 Fe1 C11 -129.1(4)
C17 C18 Fe1 C14 -119.6(6)
C17 C18 Fe1 C9 39.2(13)
C14 C18 Fe1 C9 158.8(10)
C15 C16 Fe1 C17 -118.3(6)
C15 C16 Fe1 C10 156.9(4)
C17 C16 Fe1 C10 -84.8(4)
C15 C16 Fe1 C18 -81.0(4)
C17 C16 Fe1 C18 37.3(4)
C17 C16 Fe1 C15 118.3(6)
C15 C16 Fe1 C12 40.0(15)
C17 C16 Fe1 C12 158.3(12)
C15 C16 Fe1 C13 72.7(5)
C17 C16 Fe1 C13 -169.0(4)
C15 C16 Fe1 C11 -168.5(5)
C17 C16 Fe1 C11 -50.2(7)
C15 C16 Fe1 C14 -37.5(4)
C17 C16 Fe1 C14 80.8(4)
C15 C16 Fe1 C9 112.9(4)
C17 C16 Fe1 C9 -128.7(4)
C16 C15 Fe1 C17 38.4(4)
C14 C15 Fe1 C17 -81.1(4)
C16 C15 Fe1 C10 -47.4(7)
C14 C15 Fe1 C10 -167.0(5)
C16 C15 Fe1 C18 82.0(4)
C14 C15 Fe1 C18 -37.6(4)
C14 C15 Fe1 C16 -119.5(5)
C16 C15 Fe1 C12 -170.2(4)
C14 C15 Fe1 C12 70.3(5)
C16 C15 Fe1 C13 -128.9(4)
C14 C15 Fe1 C13 111.6(4)
C16 C15 Fe1 C11 154.6(11)
C14 C15 Fe1 C11 35.0(13)
C16 C15 Fe1 C14 119.5(5)
C16 C15 Fe1 C9 -84.8(4)
C14 C15 Fe1 C9 155.7(4)
C11 C12 Fe1 C17 -50.0(7)
C13 C12 Fe1 C17 -169.1(5)
C11 C12 Fe1 C10 37.1(4)
C13 C12 Fe1 C10 -82.0(4)
C11 C12 Fe1 C18 -85.0(4)
C13 C12 Fe1 C18 155.9(4)
C11 C12 Fe1 C16 158.7(12)
C13 C12 Fe1 C16 39.5(15)
C11 C12 Fe1 C15 -168.2(4)
C13 C12 Fe1 C15 72.6(5)
C11 C12 Fe1 C13 119.1(6)
C13 C12 Fe1 C11 -119.1(6)
C11 C12 Fe1 C14 -128.0(4)
C13 C12 Fe1 C14 112.9(4)
C11 C12 Fe1 C9 81.7(4)
C13 C12 Fe1 C9 -37.4(4)
C12 C13 Fe1 C17 152.9(11)
C9 C13 Fe1 C17 32.7(14)
C12 C13 Fe1 C10 81.3(4)
C9 C13 Fe1 C10 -38.9(4)
C12 C13 Fe1 C18 -48.7(7)
C9 C13 Fe1 C18 -168.9(5)
C12 C13 Fe1 C16 -170.3(4)
C9 C13 Fe1 C16 69.6(5)
C12 C13 Fe1 C15 -128.9(4)
C9 C13 Fe1 C15 111.0(4)
C9 C13 Fe1 C12 -120.2(5)
C12 C13 Fe1 C11 37.3(4)
C9 C13 Fe1 C11 -82.8(4)
C12 C13 Fe1 C14 -85.2(5)
C9 C13 Fe1 C14 154.6(4)
C12 C13 Fe1 C9 120.2(5)
C12 C11 Fe1 C17 154.3(4)
C10 C11 Fe1 C17 -85.1(4)
C12 C11 Fe1 C10 -120.6(6)
C12 C11 Fe1 C18 111.8(4)
C10 C11 Fe1 C18 -127.6(4)
C12 C11 Fe1 C16 -171.3(5)
C10 C11 Fe1 C16 -50.7(7)
C12 C11 Fe1 C15 43.6(13)
C10 C11 Fe1 C15 164.2(10)
C10 C11 Fe1 C12 120.6(6)
C12 C11 Fe1 C13 -37.9(4)
C10 C11 Fe1 C13 82.7(4)
C12 C11 Fe1 C14 72.0(5)
C10 C11 Fe1 C14 -167.4(4)
C12 C11 Fe1 C9 -82.1(4)
C10 C11 Fe1 C9 38.4(4)
C18 C14 Fe1 C17 -37.3(4)
C15 C14 Fe1 C17 81.8(4)
C18 C14 Fe1 C10 35.3(13)
C15 C14 Fe1 C10 154.5(11)
C15 C14 Fe1 C18 119.1(6)
C18 C14 Fe1 C16 -81.6(4)
C15 C14 Fe1 C16 37.6(4)
C18 C14 Fe1 C15 -119.1(6)
C18 C14 Fe1 C12 110.6(4)
C15 C14 Fe1 C12 -130.3(4)
C18 C14 Fe1 C13 153.7(4)
C15 C14 Fe1 C13 -87.1(5)
C18 C14 Fe1 C11 70.4(5)
C15 C14 Fe1 C11 -170.5(4)
C18 C14 Fe1 C9 -169.5(5)
C15 C14 Fe1 C9 -50.4(7)
C13 C9 Fe1 C17 -171.7(4)
C10 C9 Fe1 C17 70.4(5)
C7 C9 Fe1 C17 -49.8(6)
C13 C9 Fe1 C10 117.9(6)
C7 C9 Fe1 C10 -120.2(7)
C13 C9 Fe1 C18 156.8(11)
C10 C9 Fe1 C18 38.9(13)
C7 C9 Fe1 C18 -81.3(13)
C13 C9 Fe1 C16 -130.9(4)
C10 C9 Fe1 C16 111.2(4)
C7 C9 Fe1 C16 -9.0(6)
C13 C9 Fe1 C15 -87.8(4)
C10 C9 Fe1 C15 154.3(4)
C7 C9 Fe1 C15 34.1(6)
C13 C9 Fe1 C12 37.1(4)
C10 C9 Fe1 C12 -80.8(4)
C7 C9 Fe1 C12 159.0(6)
C10 C9 Fe1 C13 -117.9(6)
C7 C9 Fe1 C13 121.9(7)
C13 C9 Fe1 C11 80.1(4)
C10 C9 Fe1 C11 -37.8(4)
C7 C9 Fe1 C11 -158.0(6)
C13 C9 Fe1 C14 -53.1(7)
C10 C9 Fe1 C14 -170.9(6)
C7 C9 Fe1 C14 68.9(8)
C29 C28 Fe2 C30 -37.6(4)
C27 C28 Fe2 C30 81.3(4)
C29 C28 Fe2 C35 77.6(4)
C27 C28 Fe2 C35 -163.5(3)
C27 C28 Fe2 C29 118.9(5)
C29 C28 Fe2 C27 -118.9(5)
C29 C28 Fe2 C31 -80.9(4)
C27 C28 Fe2 C31 38.0(3)
C29 C28 Fe2 C34 121.6(4)
C27 C28 Fe2 C34 -119.6(4)
C29 C28 Fe2 C36 42.6(8)
C27 C28 Fe2 C36 161.4(6)
C29 C28 Fe2 C32 -163.8(7)
C27 C28 Fe2 C32 -44.9(10)
C29 C28 Fe2 C33 162.1(4)
C27 C28 Fe2 C33 -79.0(4)
C31 C30 Fe2 C28 -81.6(4)
C29 C30 Fe2 C28 37.3(4)
C31 C30 Fe2 C35 162.8(4)
C29 C30 Fe2 C35 -78.4(4)
C31 C30 Fe2 C29 -118.9(5)
C31 C30 Fe2 C27 -37.6(4)
C29 C30 Fe2 C27 81.3(4)
C29 C30 Fe2 C31 118.9(5)
C31 C30 Fe2 C34 -169.1(7)
C29 C30 Fe2 C34 -50.3(9)
C31 C30 Fe2 C36 121.9(4)
C29 C30 Fe2 C36 -119.3(4)
C31 C30 Fe2 C32 81.0(4)
C29 C30 Fe2 C32 -160.1(4)
C31 C30 Fe2 C33 52.5(7)
C29 C30 Fe2 C33 171.4(5)
C36 C35 Fe2 C28 -159.9(4)
C34 C35 Fe2 C28 82.2(5)
C36 C35 Fe2 C30 -75.9(5)
C34 C35 Fe2 C30 166.2(4)
C36 C35 Fe2 C29 -118.2(4)
C34 C35 Fe2 C29 123.9(4)
C36 C35 Fe2 C27 168.8(7)
C34 C35 Fe2 C27 50.9(9)
C36 C35 Fe2 C31 -45.3(10)
C34 C35 Fe2 C31 -163.2(7)
C36 C35 Fe2 C34 117.9(6)
C34 C35 Fe2 C36 -117.9(6)
C36 C35 Fe2 C32 37.6(4)
C34 C35 Fe2 C32 -80.3(4)
C36 C35 Fe2 C33 81.2(4)
C34 C35 Fe2 C33 -36.7(4)
C30 C29 Fe2 C28 -119.9(5)
C28 C29 Fe2 C30 119.9(5)
C28 C29 Fe2 C35 -120.4(4)
C30 C29 Fe2 C35 119.7(4)
C28 C29 Fe2 C27 38.0(4)
C30 C29 Fe2 C27 -81.9(4)
C28 C29 Fe2 C31 82.4(4)
C30 C29 Fe2 C31 -37.5(3)
C28 C29 Fe2 C34 -78.4(4)
C30 C29 Fe2 C34 161.7(3)
C28 C29 Fe2 C36 -162.2(4)
C30 C29 Fe2 C36 77.9(4)
C28 C29 Fe2 C32 167.1(6)
C30 C29 Fe2 C32 47.2(8)
C28 C29 Fe2 C33 -50.0(9)
C30 C29 Fe2 C33 -169.9(6)
C31 C27 Fe2 C28 119.1(5)
C25 C27 Fe2 C28 -121.7(6)
C28 C27 Fe2 C30 -82.3(4)
C31 C27 Fe2 C30 36.9(4)
C25 C27 Fe2 C30 156.1(6)
C28 C27 Fe2 C35 42.2(9)
C31 C27 Fe2 C35 161.3(7)
C25 C27 Fe2 C35 -79.5(9)
C28 C27 Fe2 C29 -37.9(4)
C31 C27 Fe2 C29 81.2(4)
C25 C27 Fe2 C29 -159.6(6)
C28 C27 Fe2 C31 -119.1(5)
C25 C27 Fe2 C31 119.2(7)
C28 C27 Fe2 C34 80.2(5)
C31 C27 Fe2 C34 -160.7(4)
C25 C27 Fe2 C34 -41.5(6)
C28 C27 Fe2 C36 -159.2(7)
C31 C27 Fe2 C36 -40.0(9)
C25 C27 Fe2 C36 79.2(9)
C28 C27 Fe2 C32 164.2(4)
C31 C27 Fe2 C32 -76.7(5)
C25 C27 Fe2 C32 42.5(6)
C28 C27 Fe2 C33 121.7(4)
C31 C27 Fe2 C33 -119.1(4)
C25 C27 Fe2 C33 0.1(6)
C30 C31 Fe2 C28 82.3(4)
C27 C31 Fe2 C28 -37.8(4)
C27 C31 Fe2 C30 -120.1(6)
C30 C31 Fe2 C35 -42.1(9)
C27 C31 Fe2 C35 -162.2(7)
C30 C31 Fe2 C29 38.3(4)
C27 C31 Fe2 C29 -81.8(4)
C30 C31 Fe2 C27 120.1(6)
C30 C31 Fe2 C34 169.9(7)
C27 C31 Fe2 C34 49.8(9)
C30 C31 Fe2 C36 -75.2(5)
C27 C31 Fe2 C36 164.7(4)
C30 C31 Fe2 C32 -117.1(4)
C27 C31 Fe2 C32 122.8(4)
C30 C31 Fe2 C33 -158.6(4)
C27 C31 Fe2 C33 81.3(4)
C33 C34 Fe2 C28 123.2(4)
C35 C34 Fe2 C28 -117.6(4)
C33 C34 Fe2 C30 -156.3(7)
C35 C34 Fe2 C30 -37.1(10)
C33 C34 Fe2 C35 -119.2(6)
C33 C34 Fe2 C29 165.8(3)
C35 C34 Fe2 C29 -75.1(5)
C33 C34 Fe2 C27 80.2(4)
C35 C34 Fe2 C27 -160.6(4)
C33 C34 Fe2 C31 43.3(9)
C35 C34 Fe2 C31 162.5(7)
C33 C34 Fe2 C36 -81.0(4)
C35 C34 Fe2 C36 38.2(4)
C33 C34 Fe2 C32 -37.4(4)
C35 C34 Fe2 C32 81.8(4)
C35 C34 Fe2 C33 119.2(6)
C32 C36 Fe2 C28 167.4(6)
C35 C36 Fe2 C28 48.4(8)
C32 C36 Fe2 C30 -119.8(4)
C35 C36 Fe2 C30 121.2(4)
C32 C36 Fe2 C35 119.0(5)
C32 C36 Fe2 C29 -161.7(4)
C35 C36 Fe2 C29 79.3(5)
C32 C36 Fe2 C27 -49.4(9)
C35 C36 Fe2 C27 -168.4(6)
C32 C36 Fe2 C31 -79.3(4)
C35 C36 Fe2 C31 161.6(4)
C32 C36 Fe2 C34 80.0(4)
C35 C36 Fe2 C34 -39.1(4)
C35 C36 Fe2 C32 -119.0(5)
C32 C36 Fe2 C33 37.4(4)
C35 C36 Fe2 C33 -81.6(4)
C36 C32 Fe2 C28 -164.5(7)
C33 C32 Fe2 C28 -45.1(10)
C36 C32 Fe2 C30 77.0(4)
C33 C32 Fe2 C30 -163.6(4)
C36 C32 Fe2 C35 -37.9(3)
C33 C32 Fe2 C35 81.6(4)
C36 C32 Fe2 C29 42.8(8)
C33 C32 Fe2 C29 162.2(6)
C36 C32 Fe2 C27 161.3(3)
C33 C32 Fe2 C27 -79.3(4)
C36 C32 Fe2 C31 119.1(4)
C33 C32 Fe2 C31 -121.4(4)
C36 C32 Fe2 C34 -83.0(4)
C33 C32 Fe2 C34 36.5(4)
C33 C32 Fe2 C36 119.5(5)
C36 C32 Fe2 C33 -119.5(5)
C34 C33 Fe2 C28 -76.0(4)
C32 C33 Fe2 C28 164.0(4)
C34 C33 Fe2 C30 159.4(5)
C32 C33 Fe2 C30 39.3(8)
C34 C33 Fe2 C35 38.6(4)
C32 C33 Fe2 C35 -81.4(4)
C34 C33 Fe2 C29 -38.2(9)
C32 C33 Fe2 C29 -158.2(7)
C34 C33 Fe2 C27 -119.1(4)
C32 C33 Fe2 C27 120.9(4)
C34 C33 Fe2 C31 -162.6(3)
C32 C33 Fe2 C31 77.4(4)
C32 C33 Fe2 C34 -120.0(5)
C34 C33 Fe2 C36 82.6(4)
C32 C33 Fe2 C36 -37.4(4)
C34 C33 Fe2 C32 120.0(5)
C45 C49 Fe3 C48 -118.0(5)
C48 C49 Fe3 C45 118.0(5)
C48 C49 Fe3 C55 -121.6(4)
C45 C49 Fe3 C55 120.4(4)
C48 C49 Fe3 C52 168.7(7)
C45 C49 Fe3 C52 50.8(10)
C48 C49 Fe3 C50 -79.8(5)
C45 C49 Fe3 C50 162.2(4)
C48 C49 Fe3 C53 -162.0(4)
C45 C49 Fe3 C53 80.0(4)
C48 C49 Fe3 C51 -49.1(8)
C45 C49 Fe3 C51 -167.1(6)
C48 C49 Fe3 C47 37.0(4)
C45 C49 Fe3 C47 -80.9(4)
C48 C49 Fe3 C46 80.9(4)
C45 C49 Fe3 C46 -37.1(4)
C47 C48 Fe3 C49 120.2(5)
C49 C48 Fe3 C45 -39.1(4)
C47 C48 Fe3 C45 81.1(4)
C49 C48 Fe3 C55 75.3(4)
C47 C48 Fe3 C55 -164.4(4)
C49 C48 Fe3 C52 -169.8(6)
C47 C48 Fe3 C52 -49.6(8)
C49 C48 Fe3 C50 117.3(4)
C47 C48 Fe3 C50 -122.5(4)
C49 C48 Fe3 C53 44.7(8)
C47 C48 Fe3 C53 164.9(6)
C49 C48 Fe3 C51 158.6(4)
C47 C48 Fe3 C51 -81.2(4)
C49 C48 Fe3 C47 -120.2(5)
C49 C48 Fe3 C46 -82.5(4)
C47 C48 Fe3 C46 37.7(4)
C46 C45 Fe3 C49 -119.4(5)
C43 C45 Fe3 C49 119.3(6)
C46 C45 Fe3 C48 -81.6(4)
C49 C45 Fe3 C48 37.8(4)
C43 C45 Fe3 C48 157.1(5)
C46 C45 Fe3 C55 163.4(4)
C49 C45 Fe3 C55 -77.2(4)
C43 C45 Fe3 C55 42.1(5)
C46 C45 Fe3 C52 78.8(5)
C49 C45 Fe3 C52 -161.8(4)
C43 C45 Fe3 C52 -42.6(6)
C46 C45 Fe3 C50 -162.1(7)
C49 C45 Fe3 C50 -42.7(9)
C43 C45 Fe3 C50 76.6(8)
C46 C45 Fe3 C53 121.1(4)
C49 C45 Fe3 C53 -119.5(4)
C43 C45 Fe3 C53 -0.2(5)
C46 C45 Fe3 C51 43.8(10)
C49 C45 Fe3 C51 163.2(8)
C43 C45 Fe3 C51 -77.5(10)
C46 C45 Fe3 C47 -38.0(4)
C49 C45 Fe3 C47 81.4(4)
C43 C45 Fe3 C47 -159.3(5)
C49 C45 Fe3 C46 119.4(5)
C43 C45 Fe3 C46 -121.3(6)
C53 C55 Fe3 C49 -122.9(4)
C50 C55 Fe3 C49 118.3(4)
C53 C55 Fe3 C48 -163.2(4)
C50 C55 Fe3 C48 78.0(4)
C53 C55 Fe3 C45 -80.8(4)
C50 C55 Fe3 C45 160.4(4)
C53 C55 Fe3 C52 37.7(4)
C50 C55 Fe3 C52 -81.2(4)
C53 C55 Fe3 C50 118.9(5)
C50 C55 Fe3 C53 -118.9(5)
C53 C55 Fe3 C51 82.0(4)
C50 C55 Fe3 C51 -36.9(4)
C53 C55 Fe3 C47 168.2(6)
C50 C55 Fe3 C47 49.4(8)
C53 C55 Fe3 C46 -51.5(8)
C50 C55 Fe3 C46 -170.4(6)
C53 C52 Fe3 C49 38.7(10)
C51 C52 Fe3 C49 157.5(7)
C53 C52 Fe3 C48 -161.4(6)
C51 C52 Fe3 C48 -42.7(9)
C53 C52 Fe3 C45 77.3(4)
C51 C52 Fe3 C45 -163.9(4)
C53 C52 Fe3 C55 -37.1(4)
C51 C52 Fe3 C55 81.7(4)
C53 C52 Fe3 C50 -81.3(4)
C51 C52 Fe3 C50 37.5(4)
C51 C52 Fe3 C53 118.8(5)
C53 C52 Fe3 C51 -118.8(5)
C53 C52 Fe3 C47 162.2(3)
C51 C52 Fe3 C47 -79.0(5)
C53 C52 Fe3 C46 119.4(4)
C51 C52 Fe3 C46 -121.8(4)
C51 C50 Fe3 C49 161.1(4)
C55 C50 Fe3 C49 -78.7(5)
C51 C50 Fe3 C48 119.7(4)
C55 C50 Fe3 C48 -120.1(4)
C51 C50 Fe3 C45 -167.6(6)
C55 C50 Fe3 C45 -47.4(9)
C51 C50 Fe3 C55 -120.2(6)
C51 C50 Fe3 C52 -38.2(4)
C55 C50 Fe3 C52 82.0(4)
C51 C50 Fe3 C53 -82.5(4)
C55 C50 Fe3 C53 37.7(4)
C55 C50 Fe3 C51 120.2(6)
C51 C50 Fe3 C47 79.0(5)
C55 C50 Fe3 C47 -160.8(4)
C51 C50 Fe3 C46 48.9(10)
C55 C50 Fe3 C46 169.1(7)
C55 C53 Fe3 C49 74.4(4)
C52 C53 Fe3 C49 -165.7(4)
C55 C53 Fe3 C48 41.8(8)
C52 C53 Fe3 C48 161.6(6)
C55 C53 Fe3 C45 117.8(4)
C52 C53 Fe3 C45 -122.4(4)
C52 C53 Fe3 C55 119.8(5)
C55 C53 Fe3 C52 -119.8(5)
C55 C53 Fe3 C50 -38.2(4)
C52 C53 Fe3 C50 81.7(4)
C55 C53 Fe3 C51 -81.6(4)
C52 C53 Fe3 C51 38.2(4)
C55 C53 Fe3 C47 -167.6(7)
C52 C53 Fe3 C47 -47.7(9)
C55 C53 Fe3 C46 159.3(4)
C52 C53 Fe3 C46 -80.9(4)
C50 C51 Fe3 C49 -43.0(9)
C52 C51 Fe3 C49 -162.0(6)
C50 C51 Fe3 C48 -77.9(5)
C52 C51 Fe3 C48 163.1(4)
C50 C51 Fe3 C45 164.8(8)
C52 C51 Fe3 C45 45.8(11)
C50 C51 Fe3 C55 37.4(4)
C52 C51 Fe3 C55 -81.5(5)
C50 C51 Fe3 C52 119.0(6)
C52 C51 Fe3 C50 -119.0(6)
C50 C51 Fe3 C53 80.9(5)
C52 C51 Fe3 C53 -38.1(4)
C50 C51 Fe3 C47 -120.2(4)
C52 C51 Fe3 C47 120.8(4)
C50 C51 Fe3 C46 -162.1(4)
C52 C51 Fe3 C46 78.9(5)
C48 C47 Fe3 C49 -36.9(3)
C46 C47 Fe3 C49 82.5(4)
C46 C47 Fe3 C48 119.4(5)
C48 C47 Fe3 C45 -81.8(4)
C46 C47 Fe3 C45 37.5(3)
C48 C47 Fe3 C55 38.9(8)
C46 C47 Fe3 C55 158.3(6)
C48 C47 Fe3 C52 160.4(4)
C46 C47 Fe3 C52 -80.2(4)
C48 C47 Fe3 C50 75.5(4)
C46 C47 Fe3 C50 -165.1(4)
C48 C47 Fe3 C53 -163.7(7)
C46 C47 Fe3 C53 -44.4(9)
C48 C47 Fe3 C51 117.5(4)
C46 C47 Fe3 C51 -123.1(4)
C48 C47 Fe3 C46 -119.4(5)
C45 C46 Fe3 C49 38.3(4)
C47 C46 Fe3 C49 -80.6(4)
C45 C46 Fe3 C48 81.6(4)
C47 C46 Fe3 C48 -37.4(4)
C47 C46 Fe3 C45 -118.9(5)
C45 C46 Fe3 C55 -40.3(8)
C47 C46 Fe3 C55 -159.2(6)
C45 C46 Fe3 C52 -121.2(4)
C47 C46 Fe3 C52 119.9(4)
C45 C46 Fe3 C50 159.0(7)
C47 C46 Fe3 C50 40.0(9)
C45 C46 Fe3 C53 -77.8(4)
C47 C46 Fe3 C53 163.3(4)
C45 C46 Fe3 C51 -164.4(4)
C47 C46 Fe3 C51 76.7(4)
C45 C46 Fe3 C47 118.9(5)
C70 C71 Fe4 C72 118.7(5)
C70 C71 Fe4 C64 166(4)
C72 C71 Fe4 C64 47(4)
C72 C71 Fe4 C70 -118.7(5)
C70 C71 Fe4 C65 -175.4(4)
C72 C71 Fe4 C65 65.9(5)
C70 C71 Fe4 C73 81.8(4)
C72 C71 Fe4 C73 -36.9(4)
C70 C71 Fe4 C68 -59.6(6)
C72 C71 Fe4 C68 -178.4(4)
C70 C71 Fe4 C69 37.6(4)
C72 C71 Fe4 C69 -81.2(4)
C70 C71 Fe4 C66 -138.6(4)
C72 C71 Fe4 C66 102.7(4)
C70 C71 Fe4 C67 -95.1(4)
C72 C71 Fe4 C67 146.2(4)
C73 C72 Fe4 C71 -119.9(5)
C73 C72 Fe4 C64 64.0(5)
C71 C72 Fe4 C64 -176.1(4)
C73 C72 Fe4 C70 -82.3(4)
C71 C72 Fe4 C70 37.6(4)
C73 C72 Fe4 C65 103.3(4)
C71 C72 Fe4 C65 -136.8(4)
C71 C72 Fe4 C73 119.9(5)
C73 C72 Fe4 C68 31(7)
C71 C72 Fe4 C68 151(7)
C73 C72 Fe4 C69 -38.1(4)
C71 C72 Fe4 C69 81.8(4)
C73 C72 Fe4 C66 146.1(4)
C71 C72 Fe4 C66 -94.0(4)
C73 C72 Fe4 C67 -176.4(4)
C71 C72 Fe4 C67 -56.5(5)
C65 C64 Fe4 C71 20(4)
C68 C64 Fe4 C71 137(4)
C62 C64 Fe4 C71 -103(4)
C65 C64 Fe4 C72 64.3(5)
C68 C64 Fe4 C72 -178.3(4)
C62 C64 Fe4 C72 -58.9(6)
C65 C64 Fe4 C70 -175.2(4)
C68 C64 Fe4 C70 -57.8(5)
C62 C64 Fe4 C70 61.6(7)
C68 C64 Fe4 C65 117.5(5)
C62 C64 Fe4 C65 -123.1(6)
C65 C64 Fe4 C73 102.6(4)
C68 C64 Fe4 C73 -139.9(4)
C62 C64 Fe4 C73 -20.5(6)
C65 C64 Fe4 C68 -117.5(5)
C62 C64 Fe4 C68 119.4(6)
C65 C64 Fe4 C69 147.1(3)
C68 C64 Fe4 C69 -95.4(4)
C62 C64 Fe4 C69 24.0(6)
C65 C64 Fe4 C66 -36.6(3)
C68 C64 Fe4 C66 80.8(4)
C62 C64 Fe4 C66 -159.8(6)
C65 C64 Fe4 C67 -80.4(4)
C68 C64 Fe4 C67 37.0(3)
C62 C64 Fe4 C67 156.4(5)
C69 C70 Fe4 C71 119.8(5)
C71 C70 Fe4 C72 -37.9(4)
C69 C70 Fe4 C72 81.9(4)
C71 C70 Fe4 C64 -178.6(4)
C69 C70 Fe4 C64 -58.7(5)
C71 C70 Fe4 C65 37(3)
C69 C70 Fe4 C65 157(3)
C71 C70 Fe4 C73 -81.1(4)
C69 C70 Fe4 C73 38.7(4)
C71 C70 Fe4 C68 144.2(4)
C69 C70 Fe4 C68 -96.0(4)
C71 C70 Fe4 C69 -119.8(5)
C71 C70 Fe4 C66 62.7(5)
C69 C70 Fe4 C66 -177.5(4)
C71 C70 Fe4 C67 101.1(4)
C69 C70 Fe4 C67 -139.1(4)
C66 C65 Fe4 C71 62.0(5)
C64 C65 Fe4 C71 -178.3(3)
C66 C65 Fe4 C72 101.3(4)
C64 C65 Fe4 C72 -139.0(3)
C66 C65 Fe4 C64 -119.7(5)
C66 C65 Fe4 C70 29(3)
C64 C65 Fe4 C70 148(3)
C66 C65 Fe4 C73 144.5(4)
C64 C65 Fe4 C73 -95.8(4)
C66 C65 Fe4 C68 -80.9(4)
C64 C65 Fe4 C68 38.8(3)
C66 C65 Fe4 C69 -177.6(4)
C64 C65 Fe4 C69 -57.9(6)
C64 C65 Fe4 C66 119.7(5)
C66 C65 Fe4 C67 -37.5(4)
C64 C65 Fe4 C67 82.2(4)
C72 C73 Fe4 C71 37.3(4)
C69 C73 Fe4 C71 -81.8(4)
C69 C73 Fe4 C72 -119.1(6)
C72 C73 Fe4 C64 -138.9(4)
C69 C73 Fe4 C64 102.0(4)
C72 C73 Fe4 C70 80.6(4)
C69 C73 Fe4 C70 -38.5(4)
C72 C73 Fe4 C65 -94.1(4)
C69 C73 Fe4 C65 146.7(4)
C72 C73 Fe4 C68 -178.4(4)
C69 C73 Fe4 C68 62.5(5)
C72 C73 Fe4 C69 119.1(6)
C72 C73 Fe4 C66 -56.9(6)
C69 C73 Fe4 C66 -176.1(5)
C72 C73 Fe4 C67 128(6)
C69 C73 Fe4 C67 9(6)
C67 C68 Fe4 C71 -56.6(6)
C64 C68 Fe4 C71 -176.1(4)
C67 C68 Fe4 C72 154(7)
C64 C68 Fe4 C72 34(7)
C67 C68 Fe4 C64 119.5(5)
C67 C68 Fe4 C70 -93.8(4)
C64 C68 Fe4 C70 146.7(3)
C67 C68 Fe4 C65 80.7(4)
C64 C68 Fe4 C65 -38.8(3)
C67 C68 Fe4 C73 -176.5(4)
C64 C68 Fe4 C73 64.0(5)
C67 C68 Fe4 C69 -137.9(4)
C64 C68 Fe4 C69 102.6(4)
C67 C68 Fe4 C66 37.9(4)
C64 C68 Fe4 C66 -81.7(4)
C64 C68 Fe4 C67 -119.5(5)
C70 C69 Fe4 C71 -36.9(4)
C73 C69 Fe4 C71 80.8(4)
C70 C69 Fe4 C72 -80.6(4)
C73 C69 Fe4 C72 37.2(4)
C70 C69 Fe4 C64 146.1(4)
C73 C69 Fe4 C64 -96.2(4)
C73 C69 Fe4 C70 117.7(6)
C70 C69 Fe4 C65 -176.4(4)
C73 C69 Fe4 C65 -58.6(6)
C70 C69 Fe4 C73 -117.7(6)
C70 C69 Fe4 C68 101.5(4)
C73 C69 Fe4 C68 -140.7(4)
C70 C69 Fe4 C66 26(4)
C73 C69 Fe4 C66 144(4)
C70 C69 Fe4 C67 62.9(6)
C73 C69 Fe4 C67 -179.4(4)
C65 C66 Fe4 C71 -138.9(4)
C67 C66 Fe4 C71 101.3(4)
C65 C66 Fe4 C72 -95.5(4)
C67 C66 Fe4 C72 144.6(4)
C65 C66 Fe4 C64 38.0(4)
C67 C66 Fe4 C64 -81.9(4)
C65 C66 Fe4 C70 -176.3(4)
C67 C66 Fe4 C70 63.8(5)
C67 C66 Fe4 C65 -119.9(6)
C65 C66 Fe4 C73 -59.8(6)
C67 C66 Fe4 C73 -179.6(4)
C65 C66 Fe4 C68 82.4(4)
C67 C66 Fe4 C68 -37.4(4)
C65 C66 Fe4 C69 160(4)
C67 C66 Fe4 C69 40(4)
C65 C66 Fe4 C67 119.9(6)
C68 C67 Fe4 C71 145.9(4)
C66 C67 Fe4 C71 -95.1(4)
C68 C67 Fe4 C72 -178.5(4)
C66 C67 Fe4 C72 -59.4(6)
C68 C67 Fe4 C64 -37.9(4)
C66 C67 Fe4 C64 81.1(4)
C68 C67 Fe4 C70 102.9(4)
C66 C67 Fe4 C70 -138.1(4)
C68 C67 Fe4 C65 -82.4(4)
C66 C67 Fe4 C65 36.7(4)
C68 C67 Fe4 C73 56(6)
C66 C67 Fe4 C73 175(6)
C66 C67 Fe4 C68 119.0(6)
C68 C67 Fe4 C69 64.7(6)
C66 C67 Fe4 C69 -176.3(4)
C68 C67 Fe4 C66 -119.0(6)
C3 C1 Sn1 S18 79.7(4)
C2 C1 Sn1 S18 -160.3(3)
C4 C1 Sn1 S18 -41.2(4)
C3 C1 Sn1 S20 -129.9(4)
C2 C1 Sn1 S20 -9.8(4)
C4 C1 Sn1 S20 109.3(4)
C3 C1 Sn1 S12 -25.8(4)
C2 C1 Sn1 S12 94.3(4)
C4 C1 Sn1 S12 -146.6(3)
C3 C1 Sn1 N1 153.1(4)
C2 C1 Sn1 N1 -86.8(4)
C4 C1 Sn1 N1 32.3(4)
Sn5 S18 Sn1 C1 -129.98(18)
Sn5 S18 Sn1 S20 76.61(7)
Sn5 S18 Sn1 S12 -18.25(7)
Sn5 S18 Sn1 N1 163.58(13)
Sn2 S20 Sn1 C1 127.16(17)
Sn2 S20 Sn1 S18 -80.13(6)
Sn2 S20 Sn1 S12 16.03(5)
Sn2 S20 Sn1 N1 -164.59(11)
Sn2 S12 Sn1 C1 -140.53(16)
Sn2 S12 Sn1 S18 96.20(6)
Sn2 S12 Sn1 S20 -15.58(5)
Sn2 S12 Sn1 N1 -175(3)
C5 N1 Sn1 C1 -27.8(4)
N2 N1 Sn1 C1 178.5(5)
C5 N1 Sn1 S18 96.0(3)
N2 N1 Sn1 S18 -57.8(4)
C5 N1 Sn1 S20 -152.4(3)
N2 N1 Sn1 S20 53.8(4)
C5 N1 Sn1 S12 7(4)
N2 N1 Sn1 S12 -146(3)
C21 C19 Sn2 N3 93.3(4)
C20 C19 Sn2 N3 -146.6(5)
C22 C19 Sn2 N3 -25.1(3)
C21 C19 Sn2 S13 172.4(4)
C20 C19 Sn2 S13 -67.6(5)
C22 C19 Sn2 S13 53.9(4)
C21 C19 Sn2 S20 18.0(5)
C20 C19 Sn2 S20 138.0(4)
C22 C19 Sn2 S20 -100.5(4)
C21 C19 Sn2 S12 -84.8(4)
C20 C19 Sn2 S12 35.2(5)
C22 C19 Sn2 S12 156.7(3)
C23 N3 Sn2 C19 15.5(4)
N4 N3 Sn2 C19 -158.6(4)
C23 N3 Sn2 S13 -103.4(4)
N4 N3 Sn2 S13 82.5(4)
C23 N3 Sn2 S20 144.0(4)
N4 N3 Sn2 S20 -30.1(4)
C23 N3 Sn2 S12 110(4)
N4 N3 Sn2 S12 -65(4)
Sn5 S13 Sn2 C19 127.0(2)
Sn5 S13 Sn2 N3 -160.28(12)
Sn5 S13 Sn2 S20 -75.15(7)
Sn5 S13 Sn2 S12 18.73(6)
Sn1 S20 Sn2 C19 -124.6(2)
Sn1 S20 Sn2 N3 165.16(11)
Sn1 S20 Sn2 S13 79.96(7)
Sn1 S20 Sn2 S12 -15.86(5)
Sn1 S12 Sn2 C19 143.44(16)
Sn1 S12 Sn2 N3 50(4)
Sn1 S12 Sn2 S13 -97.15(6)
Sn1 S12 Sn2 S20 15.46(5)
C38 C37 Sn3 S17 -8.8(5)
C40 C37 Sn3 S17 108.9(3)
C39 C37 Sn3 S17 -130.3(4)
C38 C37 Sn3 S16 -164.5(3)
C40 C37 Sn3 S16 -46.8(4)
C39 C37 Sn3 S16 74.1(4)
C38 C37 Sn3 N5 -84.7(4)
C40 C37 Sn3 N5 33.0(3)
C39 C37 Sn3 N5 153.9(4)
C38 C37 Sn3 S11 92.7(4)
C40 C37 Sn3 S11 -149.6(3)
C39 C37 Sn3 S11 -28.7(4)
Sn6 S17 Sn3 C37 130.10(19)
Sn6 S17 Sn3 S16 -73.14(7)
Sn6 S17 Sn3 N5 -161.02(13)
Sn6 S17 Sn3 S11 18.77(6)
Sn4 S16 Sn3 C37 -126.23(18)
Sn4 S16 Sn3 S17 76.15(7)
Sn4 S16 Sn3 N5 162.74(11)
Sn4 S16 Sn3 S11 -14.29(5)
C41 N5 Sn3 C37 -27.1(4)
N6 N5 Sn3 C37 173.9(5)
C41 N5 Sn3 S17 -152.2(4)
N6 N5 Sn3 S17 48.9(4)
C41 N5 Sn3 S16 93.5(4)
N6 N5 Sn3 S16 -65.4(4)
C41 N5 Sn3 S11 -156(2)
N6 N5 Sn3 S11 45(3)
Sn4 S11 Sn3 C37 135.17(16)
Sn6 S11 Sn3 C37 -140.90(16)
Sn4 S11 Sn3 S17 -100.52(6)
Sn6 S11 Sn3 S17 -16.59(5)
Sn4 S11 Sn3 S16 13.70(5)
Sn6 S11 Sn3 S16 97.62(6)
Sn4 S11 Sn3 N5 -97(2)
Sn6 S11 Sn3 N5 -13(2)
C59 C56 Sn4 S19 -104.2(4)
C57 C56 Sn4 S19 135.0(4)
C58 C56 Sn4 S19 15.5(5)
C59 C56 Sn4 N7 -31.4(4)
C57 C56 Sn4 N7 -152.1(5)
C58 C56 Sn4 N7 88.3(4)
C59 C56 Sn4 S16 51.7(4)
C57 C56 Sn4 S16 -69.1(5)
C58 C56 Sn4 S16 171.4(4)
C59 C56 Sn4 S11 151.6(4)
C57 C56 Sn4 S11 30.8(4)
C58 C56 Sn4 S11 -88.7(4)
Sn6 S19 Sn4 C56 -127.1(2)
Sn6 S19 Sn4 N7 165.35(11)
Sn6 S19 Sn4 S16 76.59(7)
Sn6 S19 Sn4 S11 -16.43(5)
C60 N7 Sn4 C56 21.7(4)
N8 N7 Sn4 C56 -171.2(4)
C60 N7 Sn4 S19 151.0(4)
N8 N7 Sn4 S19 -41.9(4)
C60 N7 Sn4 S16 -95.0(4)
N8 N7 Sn4 S16 72.1(4)
C60 N7 Sn4 S11 113(2)
N8 N7 Sn4 S11 -80(2)
Sn3 S16 Sn4 C56 122.39(19)
Sn3 S16 Sn4 S19 -78.76(7)
Sn3 S16 Sn4 N7 -164.39(11)
Sn3 S16 Sn4 S11 14.28(5)
Sn3 S11 Sn4 C56 -131.21(16)
Sn6 S11 Sn4 C56 142.96(16)
Sn3 S11 Sn4 S19 100.39(6)
Sn6 S11 Sn4 S19 14.56(5)
Sn3 S11 Sn4 N7 139(2)
Sn6 S11 Sn4 N7 53(2)
Sn3 S11 Sn4 S16 -13.72(5)
Sn6 S11 Sn4 S16 -99.55(5)
Sn6 S14 Sn5 S18 101.55(6)
Sn6 S14 Sn5 S13 -101.92(6)
Sn6 S14 Sn5 S15 1.21(6)
Sn1 S18 Sn5 S14 93.14(8)
Sn1 S18 Sn5 S13 -64.16(8)
Sn1 S18 Sn5 S15 -168.30(6)
Sn2 S13 Sn5 S14 -96.18(7)
Sn2 S13 Sn5 S18 63.12(7)
Sn2 S13 Sn5 S15 164.96(5)
Sn6 S15 Sn5 S14 -1.27(6)
Sn6 S15 Sn5 S18 -127.52(6)
Sn6 S15 Sn5 S13 117.14(6)
Sn5 S15 Sn6 S19 96.65(6)
Sn5 S15 Sn6 S17 -93.30(7)
Sn5 S15 Sn6 S14 1.19(6)
Sn5 S15 Sn6 S11 -176.90(5)
Sn4 S19 Sn6 S15 103.65(7)
Sn4 S19 Sn6 S17 -67.28(7)
Sn4 S19 Sn6 S14 -162.42(5)
Sn4 S19 Sn6 S11 15.23(5)
Sn3 S17 Sn6 S15 -104.07(7)
Sn3 S17 Sn6 S19 66.49(7)
Sn3 S17 Sn6 S14 162.30(6)
Sn3 S17 Sn6 S11 -17.45(6)
Sn5 S14 Sn6 S15 -1.24(6)
Sn5 S14 Sn6 S19 -121.98(6)
Sn5 S14 Sn6 S17 122.91(6)
Sn5 S14 Sn6 S11 128.6(13)
Sn3 S11 Sn6 S15 140.63(6)
Sn4 S11 Sn6 S15 -134.99(5)
Sn3 S11 Sn6 S19 -98.80(6)
Sn4 S11 Sn6 S19 -14.42(5)
Sn3 S11 Sn6 S17 16.47(5)
Sn4 S11 Sn6 S17 100.86(5)
Sn3 S11 Sn6 S14 10.8(13)
Sn4 S11 Sn6 S14 95.2(13)
